data_7118404
loop_
_publ_author_name
'Ichiro Hisaki'
'Nobuaki Ikenaka'
'Norimitsu Tohnai'
'Mikiji Miyata'

_publ_section_title
;
 Polymorphs of layered assemblies of hydrogen-bonded hexagonal networks
 caused by conformational frustration
;
_journal_name_full Chem.Commun.
_journal_page_first 300
_journal_volume 52
_journal_year 2016
_chemical_formula_moiety 'C60 H36 O12, C8 H8 O2'
_chemical_formula_sum 'C68 H44 O14'
_chemical_formula_weight 1085.08
_space_group_crystal_system triclinic
_space_group_IT_number 2
_space_group_name_Hall '-P 1'
_space_group_name_H-M_alt 'P -1'
_symmetry_space_group_name_Hall '-P 1'
_symmetry_space_group_name_H-M 'P -1'
_atom_sites_solution_hydrogens geom
_atom_sites_solution_primary direct
_atom_sites_solution_secondary difmap
_audit_update_record
;
2015-10-16 deposited with the CCDC.
2015-10-22 downloaded from the CCDC.
;
_cell_angle_alpha 60.0460(6)
_cell_angle_beta 87.4093(5)
_cell_angle_gamma 81.0545(4)
_cell_formula_units_Z 4
_cell_length_a 19.1278(2)
_cell_length_b 22.4030(2)
_cell_length_c 22.3984(2)
_cell_measurement_reflns_used 44304
_cell_measurement_temperature 93
_cell_measurement_theta_max 16.85
_cell_measurement_theta_min 0.59
_cell_volume 8209.05(14)
_computing_cell_refinement HKL2000
_computing_data_collection DENZO
_computing_data_reduction HKL2000
_computing_molecular_graphics 'CrystalStructure 4.1.1'
_computing_publication_material 'CrystalStructure 4.1.1 (Rigaku, 2015)'
_computing_structure_refinement 'SHELXL Version 2014/7 (Sheldrick, 2008)'
_computing_structure_solution 'SHELXD Version 2013/2 (Sheldrick, 2008)'
_diffrn_ambient_temperature 93
_diffrn_measured_fraction_theta_full 0.837
_diffrn_measured_fraction_theta_max 0.837
_diffrn_measurement_device_type 'CCD (MX225HE Rayonix)'
_diffrn_measurement_method \w
_diffrn_radiation_type synchrotron
_diffrn_radiation_wavelength 0.80000
_diffrn_reflns_av_R_equivalents 0.045
_diffrn_reflns_laue_measured_fraction_full 0.837
_diffrn_reflns_laue_measured_fraction_max 0.837
_diffrn_reflns_limit_h_max 22
_diffrn_reflns_limit_h_min -22
_diffrn_reflns_limit_k_max 25
_diffrn_reflns_limit_k_min -21
_diffrn_reflns_limit_l_max 25
_diffrn_reflns_limit_l_min 0
_diffrn_reflns_number 44304
_diffrn_reflns_point_group_measured_fraction_full 0.837
_diffrn_reflns_point_group_measured_fraction_max 0.837
_diffrn_reflns_theta_full 27.500
_diffrn_reflns_theta_max 27.500
_diffrn_reflns_theta_min 1.182
_diffrn_standards_interval_count .
_diffrn_standards_number 0
_exptl_absorpt_coefficient_mu 0.000
_exptl_absorpt_correction_type none
_exptl_crystal_colour colorless
_exptl_crystal_density_diffrn 0.878
_exptl_crystal_density_method 'not measured'
_exptl_crystal_description block
_exptl_crystal_F_000 2256.00
_exptl_crystal_recrystallization_method 'Re-crystallisation from solvent: N,N-dimethylformamide, methyl benzoate'
_exptl_crystal_size_max 0.15
_exptl_crystal_size_mid 0.05
_exptl_crystal_size_min 0.03
_refine_diff_density_max 0.78
_refine_diff_density_min -0.63
_refine_ls_extinction_method none
_refine_ls_goodness_of_fit_ref 1.687
_refine_ls_hydrogen_treatment constr
_refine_ls_number_parameters 1479
_refine_ls_number_reflns 22131
_refine_ls_number_restraints 0
_refine_ls_R_factor_all 0.1340
_refine_ls_R_factor_gt 0.1248
_refine_ls_shift/su_max 0.000
_refine_ls_structure_factor_coef Fsqd
_refine_ls_weighting_details 'w = 1/[\s^2^(Fo^2^)+(0.2500P)^2^+0.1000P] where P=(Fo^2^+2Fc^2^)/3'
_refine_ls_weighting_scheme calc
_refine_ls_wR_factor_gt 0.4260
_refine_ls_wR_factor_ref 0.4451
_reflns_Friedel_coverage 0.000
_reflns_friedel_fraction_full .
_reflns_friedel_fraction_max .
_reflns_number_gt 18059
_reflns_number_total 22931
_reflns_threshold_expression F^2^>2.0\s(F^2^)
_cod_data_source_file c5cc07690k2.cif
_cod_data_source_block 1_2D3
_cod_database_code 7118404
_platon_squeeze_void_probe_radius 1.20

loop_
_space_group_symop_id
_space_group_symop_operation_xyz
1 +X,+Y,+Z
2 -X,-Y,-Z

loop_
_atom_site_label
_atom_site_type_symbol
_atom_site_fract_x
_atom_site_fract_y
_atom_site_fract_z
_atom_site_U_iso_or_equiv
_atom_site_adp_type
_atom_site_occupancy
_atom_site_site_symmetry_order
_atom_site_calc_flag
_atom_site_refinement_flags_posn
_atom_site_refinement_flags_adp
_atom_site_refinement_flags_occupancy
_atom_site_disorder_assembly
_atom_site_disorder_group
O1 O 0.80991(16) 0.9613(2) 0.84854(14) 0.0712(10) Uani 1 1 d . . . . .
H1O H 0.8182 0.9621 0.8846 0.085 Uiso 1 1 calc R U . . .
O2 O 0.92767(17) 0.9776(3) 0.82809(17) 0.0891(13) Uani 1 1 d . . . . .
O3 O 0.82226(13) 1.35922(13) 0.43226(13) 0.0424(6) Uani 1 1 d . . . . .
O4 O 0.92153(15) 1.33821(14) 0.47803(17) 0.0573(8) Uani 1 1 d . . . . .
H4O H 0.9095 1.3797 0.4689 0.069 Uiso 1 1 calc R U . . .
O5 O 0.93309(18) 1.35609(15) -0.03991(14) 0.0624(9) Uani 1 1 d . . . . .
H5O H 0.9262 1.3888 -0.0809 0.075 Uiso 1 1 calc R U . . .
O6 O 0.83834(19) 1.32178(15) -0.06323(14) 0.0684(9) Uani 1 1 d . . . . .
O7 O 0.91441(17) 0.9985(2) -0.06652(15) 0.0723(10) Uani 1 1 d . . . . .
H7O H 0.9074 0.9946 -0.1011 0.087 Uiso 1 1 calc R U . . .
O8 O 0.80862(16) 0.94239(18) -0.02437(13) 0.0600(8) Uani 1 1 d . . . . .
O9 O 0.91525(18) 0.44546(17) 0.4931(2) 0.0847(13) Uani 1 1 d . . . . .
O10 O 0.81395(13) 0.46776(12) 0.45073(13) 0.0394(6) Uani 1 1 d . . . . .
H10O H 0.8269 0.4281 0.4552 0.047 Uiso 1 1 calc R U . . .
O11 O 0.83443(16) 0.43679(15) 0.82404(14) 0.0621(9) Uani 1 1 d . . . . .
H11O H 0.8449 0.4029 0.8639 0.074 Uiso 1 1 calc R U . . .
O12 O 0.92804(18) 0.47686(15) 0.84506(14) 0.0678(10) Uani 1 1 d . . . . .
O13 O 0.58592(14) 1.05126(14) 0.50327(16) 0.0518(8) Uani 1 1 d . . . . .
O14 O 0.68766(12) 1.02795(12) 0.54570(12) 0.0361(6) Uani 1 1 d . . . . .
H14O H 0.6736 1.0653 0.5458 0.043 Uiso 1 1 calc R U . . .
O15 O 0.65651(16) 1.06109(15) 0.16947(14) 0.0628(9) Uani 1 1 d . . . . .
H15O H 0.6426 1.0970 0.1318 0.075 Uiso 1 1 calc R U . . .
O16 O 0.5631(2) 1.02045(16) 0.15186(16) 0.0832(12) Uani 1 1 d . . . . .
O17 O 0.69353(17) 0.5295(2) 0.14732(15) 0.0740(10) Uani 1 1 d . . . . .
H17O H 0.6834 0.5371 0.1078 0.089 Uiso 1 1 calc R U . . .
O18 O 0.57545(17) 0.5172(2) 0.16620(17) 0.0827(12) Uani 1 1 d . . . . .
O19 O 0.57976(13) 0.15788(13) 0.51871(15) 0.0450(7) Uani 1 1 d . . . . .
H19O H 0.5901 0.1149 0.5330 0.054 Uiso 1 1 calc R U . . .
O20 O 0.68426(13) 0.14216(13) 0.55580(14) 0.0438(6) Uani 1 1 d . . . . .
O21 O 0.55895(19) 0.14068(15) 1.03445(15) 0.0687(10) Uani 1 1 d . . . . .
H21O H 0.5637 0.1102 1.0764 0.082 Uiso 1 1 calc R U . . .
O22 O 0.65040(18) 0.17668(14) 1.05919(13) 0.0587(8) Uani 1 1 d . . . . .
O23 O 0.58504(17) 0.4942(2) 1.06280(15) 0.0699(10) Uani 1 1 d . . . . .
H23O H 0.5909 0.5003 1.0962 0.084 Uiso 1 1 calc R U . . .
O24 O 0.69360(17) 0.54443(18) 1.02185(14) 0.0634(8) Uani 1 1 d . . . . .
O25 O 0.7940(2) 1.18763(16) 0.28545(17) 0.0824(11) Uani 1 1 d . . . . .
O26 O 0.6921(2) 1.1562(2) 0.2731(2) 0.0934(11) Uani 1 1 d . . . . .
O27 O 0.6654(2) 1.2496(2) 0.36490(19) 0.1055(14) Uani 1 1 d . . . . .
O28 O 0.6785(3) 1.3514(2) 0.2672(2) 0.1087(15) Uani 1 1 d . . . . .
C1 C 0.87974(15) 0.92592(14) 0.48105(13) 0.0190(6) Uani 1 1 d . . . . .
C2 C 0.88454(15) 0.92948(15) 0.54189(13) 0.0216(6) Uani 1 1 d . . . . .
H2 H 0.8898 0.8870 0.5847 0.026 Uiso 1 1 calc R U . . .
C3 C 0.88203(15) 0.99011(15) 0.54301(14) 0.0222(6) Uani 1 1 d . . . . .
C4 C 0.87593(16) 1.05292(15) 0.48082(14) 0.0227(6) Uani 1 1 d . . . . .
C5 C 0.87079(16) 1.05033(15) 0.42069(14) 0.0236(7) Uani 1 1 d . . . . .
H5 H 0.8651 1.0930 0.3781 0.028 Uiso 1 1 calc R U . . .
C6 C 0.87346(15) 0.98865(15) 0.41918(13) 0.0200(6) Uani 1 1 d . . . . .
C7 C 0.87029(15) 0.98768(14) 0.35464(13) 0.0210(6) Uani 1 1 d . . . . .
C8 C 0.87452(17) 1.04879(16) 0.29062(14) 0.0262(7) Uani 1 1 d . . . . .
H8 H 0.8792 1.0906 0.2902 0.031 Uiso 1 1 calc R U . . .
C9 C 0.87211(17) 1.04968(16) 0.22825(14) 0.0260(7) Uani 1 1 d . . . . .
C10 C 0.86439(17) 0.98638(15) 0.23015(14) 0.0259(7) Uani 1 1 d . . . . .
C11 C 0.86176(17) 0.92577(15) 0.29307(14) 0.0252(7) Uani 1 1 d . . . . .
H11 H 0.8576 0.8840 0.2931 0.030 Uiso 1 1 calc R U . . .
C12 C 0.86503(16) 0.92393(15) 0.35660(13) 0.0211(6) Uani 1 1 d . . . . .
C13 C 0.86562(15) 0.85889(14) 0.42193(13) 0.0207(6) Uani 1 1 d . . . . .
C14 C 0.85747(16) 0.79521(15) 0.42633(14) 0.0227(6) Uani 1 1 d . . . . .
H14 H 0.8484 0.7956 0.3848 0.027 Uiso 1 1 calc R U . . .
C15 C 0.86180(16) 0.73300(15) 0.48684(14) 0.0236(7) Uani 1 1 d . . . . .
C16 C 0.87352(16) 0.73459(15) 0.54725(14) 0.0239(7) Uani 1 1 d . . . . .
C17 C 0.88089(16) 0.79721(15) 0.54317(14) 0.0230(7) Uani 1 1 d . . . . .
H17 H 0.8891 0.7967 0.5849 0.028 Uiso 1 1 calc R U . . .
C18 C 0.87711(15) 0.86022(15) 0.48228(13) 0.0217(6) Uani 1 1 d . . . . .
C19 C 0.88020(17) 0.98729(15) 0.61150(14) 0.0242(7) Uani 1 1 d . . . . .
C20 C 0.8161(2) 0.9888(2) 0.64831(18) 0.0492(10) Uani 1 1 d . . . . .
H20 H 0.7724 0.9938 0.6264 0.059 Uiso 1 1 calc R U . . .
C21 C 0.8130(2) 0.9835(3) 0.7134(2) 0.0587(12) Uani 1 1 d . . . . .
H21 H 0.7695 0.9857 0.7349 0.070 Uiso 1 1 calc R U . . .
C22 C 0.87330(19) 0.97547(19) 0.74187(17) 0.0383(8) Uani 1 1 d . . . . .
C23 C 0.9375(2) 0.9746(2) 0.70543(19) 0.0539(11) Uani 1 1 d . . . . .
H23 H 0.9809 0.9708 0.7269 0.065 Uiso 1 1 calc R U . . .
C24 C 0.94038(19) 0.9789(2) 0.64091(18) 0.0488(10) Uani 1 1 d . . . . .
H24 H 0.9840 0.9759 0.6199 0.059 Uiso 1 1 calc R U . . .
C25 C 0.8702(2) 0.9702(2) 0.81039(18) 0.0476(10) Uani 1 1 d . . . . .
C26 C 0.87513(16) 1.12130(15) 0.47620(14) 0.0246(7) Uani 1 1 d . . . . .
C27 C 0.82206(18) 1.16713(16) 0.44644(16) 0.0304(7) Uani 1 1 d . . . . .
H27 H 0.7837 1.1576 0.4287 0.037 Uiso 1 1 calc R U . . .
C28 C 0.82123(18) 1.23138(17) 0.44039(16) 0.0325(8) Uani 1 1 d . . . . .
H28 H 0.7801 1.2648 0.4191 0.039 Uiso 1 1 calc R U . . .
C29 C 0.87484(17) 1.25216(17) 0.46241(16) 0.0291(7) Uani 1 1 d . . . . .
C30 C 0.92852(18) 1.20770(17) 0.49136(16) 0.0320(8) Uani 1 1 d . . . . .
H30 H 0.9673 1.2178 0.5080 0.038 Uiso 1 1 calc R U . . .
C31 C 0.92821(18) 1.14310(16) 0.49779(15) 0.0304(7) Uani 1 1 d . . . . .
H31 H 0.9692 1.1095 0.5196 0.037 Uiso 1 1 calc R U . . .
C32 C 0.87461(17) 1.32048(17) 0.45792(17) 0.0312(7) Uani 1 1 d . . . . .
C33 C 0.87573(18) 1.11741(16) 0.16330(14) 0.0279(7) Uani 1 1 d . . . . .
C34 C 0.8220(2) 1.13514(17) 0.12173(15) 0.0340(8) Uani 1 1 d . . . . .
H34 H 0.7846 1.1086 0.1312 0.041 Uiso 1 1 calc R U . . .
C35 C 0.8257(2) 1.19795(19) 0.06131(17) 0.0444(9) Uani 1 1 d . . . . .
H35 H 0.7879 1.2134 0.0283 0.053 Uiso 1 1 calc R U . . .
C36 C 0.8814(2) 1.24478(18) 0.04101(16) 0.0425(9) Uani 1 1 d . . . . .
C37 C 0.9345(2) 1.22878(18) 0.08266(16) 0.0398(9) Uani 1 1 d . . . . .
H37 H 0.9712 1.2561 0.0733 0.048 Uiso 1 1 calc R U . . .
C38 C 0.9306(2) 1.16562(18) 0.14358(15) 0.0398(9) Uani 1 1 d . . . . .
H38 H 0.9675 1.1510 0.1772 0.048 Uiso 1 1 calc R U . . .
C39 C 0.8843(2) 1.3117(2) -0.02485(18) 0.0463(10) Uani 1 1 d . . . . .
C40 C 0.86343(19) 0.98269(16) 0.16576(14) 0.0307(8) Uani 1 1 d . . . . .
C41 C 0.8097(2) 0.94422(18) 0.16223(15) 0.0353(8) Uani 1 1 d . . . . .
H41 H 0.7780 0.9237 0.1982 0.042 Uiso 1 1 calc R U . . .
C42 C 0.8087(2) 0.9401(2) 0.10289(17) 0.0412(9) Uani 1 1 d . . . . .
H42 H 0.7753 0.9160 0.0971 0.049 Uiso 1 1 calc R U . . .
C43 C 0.8616(2) 0.97449(19) 0.04544(16) 0.0403(9) Uani 1 1 d . . . . .
C44 C 0.9154(2) 1.01200(19) 0.04868(16) 0.0379(8) Uani 1 1 d . . . . .
H44 H 0.9478 1.0317 0.0131 0.045 Uiso 1 1 calc R U . . .
C45 C 0.91548(19) 1.01660(17) 0.10834(15) 0.0350(8) Uani 1 1 d . . . . .
H45 H 0.9485 1.0413 0.1138 0.042 Uiso 1 1 calc R U . . .
C46 C 0.8614(2) 0.9718(2) -0.01924(18) 0.0487(10) Uani 1 1 d . . . . .
C47 C 0.86010(16) 0.66752(15) 0.48474(13) 0.0234(7) Uani 1 1 d . . . . .
C48 C 0.80455(17) 0.65118(15) 0.46123(15) 0.0268(7) Uani 1 1 d . . . . .
H48 H 0.7624 0.6843 0.4458 0.032 Uiso 1 1 calc R U . . .
C49 C 0.80463(17) 0.59083(16) 0.45812(16) 0.0300(7) Uani 1 1 d . . . . .
H49 H 0.7640 0.5832 0.4416 0.036 Uiso 1 1 calc R U . . .
C50 C 0.85976(18) 0.54689(17) 0.47777(17) 0.0338(8) Uani 1 1 d . . . . .
C51 C 0.91528(19) 0.56292(18) 0.50151(19) 0.0400(9) Uani 1 1 d . . . . .
H51 H 0.9574 0.5297 0.5170 0.048 Uiso 1 1 calc R U . . .
C52 C 0.91524(18) 0.62283(17) 0.50481(17) 0.0343(8) Uani 1 1 d . . . . .
H52 H 0.9558 0.6301 0.5218 0.041 Uiso 1 1 calc R U . . .
C53 C 0.86037(18) 0.48304(18) 0.47306(19) 0.0364(8) Uani 1 1 d . . . . .
C54 C 0.87475(17) 0.66997(15) 0.61503(14) 0.0261(7) Uani 1 1 d . . . . .
C55 C 0.82170(18) 0.61893(16) 0.64120(15) 0.0301(7) Uani 1 1 d . . . . .
H55 H 0.7829 0.6299 0.6106 0.036 Uiso 1 1 calc R U . . .
C56 C 0.82340(19) 0.55855(17) 0.70430(16) 0.0354(8) Uani 1 1 d . . . . .
H56 H 0.7892 0.5280 0.7182 0.042 Uiso 1 1 calc R U . . .
C57 C 0.8779(2) 0.54920(18) 0.74199(16) 0.0377(8) Uani 1 1 d . . . . .
C58 C 0.9298(2) 0.60053(19) 0.71736(17) 0.0430(9) Uani 1 1 d . . . . .
H58 H 0.9671 0.5908 0.7491 0.052 Uiso 1 1 calc R U . . .
C59 C 0.92895(19) 0.65978(17) 0.65409(15) 0.0337(8) Uani 1 1 d . . . . .
H59 H 0.9637 0.6898 0.6404 0.040 Uiso 1 1 calc R U . . .
C60 C 0.8797(2) 0.4833(2) 0.80770(18) 0.0500(10) Uani 1 1 d . . . . .
C61 C 0.63021(16) 0.63833(15) 0.57243(14) 0.0234(7) Uani 1 1 d . . . . .
C62 C 0.63793(16) 0.70210(15) 0.56835(14) 0.0242(7) Uani 1 1 d . . . . .
H62 H 0.6461 0.7015 0.6102 0.029 Uiso 1 1 calc R U . . .
C63 C 0.63444(16) 0.76454(15) 0.50824(14) 0.0224(6) Uani 1 1 d . . . . .
C64 C 0.62227(16) 0.76320(15) 0.44741(14) 0.0228(7) Uani 1 1 d . . . . .
C65 C 0.61581(16) 0.70105(15) 0.45109(14) 0.0250(7) Uani 1 1 d . . . . .
H65 H 0.6080 0.7018 0.4091 0.030 Uiso 1 1 calc R U . . .
C66 C 0.61989(16) 0.63725(15) 0.51192(13) 0.0222(6) Uani 1 1 d . . . . .
C67 C 0.61838(15) 0.57218(15) 0.51234(14) 0.0226(6) Uani 1 1 d . . . . .
C68 C 0.61418(16) 0.56906(15) 0.45159(13) 0.0232(7) Uani 1 1 d . . . . .
H68 H 0.6081 0.6118 0.4091 0.028 Uiso 1 1 calc R U . . .
C69 C 0.61824(15) 0.50855(15) 0.44946(14) 0.0226(6) Uani 1 1 d . . . . .
C70 C 0.62457(16) 0.44597(15) 0.51110(14) 0.0238(7) Uani 1 1 d . . . . .
C71 C 0.62872(16) 0.44812(15) 0.57165(14) 0.0244(7) Uani 1 1 d . . . . .
H71 H 0.6348 0.4052 0.6140 0.029 Uiso 1 1 calc R U . . .
C72 C 0.62453(16) 0.50957(15) 0.57400(13) 0.0229(7) Uani 1 1 d . . . . .
C73 C 0.62610(16) 0.50985(15) 0.63921(14) 0.0241(7) Uani 1 1 d . . . . .
C74 C 0.62192(17) 0.44827(15) 0.70306(14) 0.0254(7) Uani 1 1 d . . . . .
H74 H 0.6182 0.4064 0.7032 0.031 Uiso 1 1 calc R U . . .
C75 C 0.62313(17) 0.44730(16) 0.76504(14) 0.0275(7) Uani 1 1 d . . . . .
C76 C 0.62860(18) 0.50953(15) 0.76488(14) 0.0278(7) Uani 1 1 d . . . . .
C77 C 0.63208(18) 0.57131(16) 0.70140(14) 0.0281(7) Uani 1 1 d . . . . .
H77 H 0.6357 0.6130 0.7017 0.034 Uiso 1 1 calc R U . . .
C78 C 0.63044(16) 0.57315(15) 0.63797(14) 0.0237(7) Uani 1 1 d . . . . .
C79 C 0.63755(16) 0.82932(15) 0.51039(13) 0.0234(7) Uani 1 1 d . . . . .
C80 C 0.58310(17) 0.87550(16) 0.49000(16) 0.0301(7) Uani 1 1 d . . . . .
H80 H 0.5423 0.8697 0.4720 0.036 Uiso 1 1 calc R U . . .
C81 C 0.58432(17) 0.93482(17) 0.49452(16) 0.0305(7) Uani 1 1 d . . . . .
H81 H 0.5427 0.9686 0.4792 0.037 Uiso 1 1 calc R U . . .
C82 C 0.63979(17) 0.94927(17) 0.51898(16) 0.0286(7) Uani 1 1 d . . . . .
C83 C 0.69522(16) 0.90460(16) 0.53830(15) 0.0273(7) Uani 1 1 d . . . . .
H83 H 0.7362 0.9115 0.5551 0.033 Uiso 1 1 calc R U . . .
C84 C 0.69404(16) 0.84507(16) 0.53413(14) 0.0263(7) Uani 1 1 d . . . . .
H84 H 0.7360 0.8117 0.5490 0.032 Uiso 1 1 calc R U . . .
C85 C 0.64058(17) 1.01294(17) 0.52459(17) 0.0304(7) Uani 1 1 d . . . . .
C86 C 0.62022(17) 0.82807(15) 0.38000(14) 0.0247(7) Uani 1 1 d . . . . .
C87 C 0.56574(19) 0.83607(17) 0.34159(15) 0.0350(8) Uani 1 1 d . . . . .
H87 H 0.5321 0.8049 0.3558 0.042 Uiso 1 1 calc R U . . .
C88 C 0.5637(2) 0.89580(18) 0.27785(17) 0.0396(9) Uani 1 1 d . . . . .
H88 H 0.5268 0.9047 0.2462 0.047 Uiso 1 1 calc R U . . .
C89 C 0.6141(2) 0.94833(18) 0.25352(16) 0.0381(9) Uani 1 1 d . . . . .
C90 C 0.66852(18) 0.94066(17) 0.29112(15) 0.0329(8) Uani 1 1 d . . . . .
H90 H 0.7014 0.9726 0.2769 0.039 Uiso 1 1 calc R U . . .
C91 C 0.67214(18) 0.88083(17) 0.35350(15) 0.0310(7) Uani 1 1 d . . . . .
H91 H 0.7110 0.8709 0.3837 0.037 Uiso 1 1 calc R U . . .
C92 C 0.6107(2) 1.0138(2) 0.18714(18) 0.0442(9) Uani 1 1 d . . . . .
C93 C 0.62145(17) 0.51179(15) 0.38084(14) 0.0251(7) Uani 1 1 d . . . . .
C94 C 0.56089(19) 0.5175(2) 0.35248(17) 0.0414(9) Uani 1 1 d . . . . .
H94 H 0.5172 0.5192 0.3739 0.050 Uiso 1 1 calc R U . . .
C95 C 0.5649(2) 0.5210(2) 0.28794(18) 0.0445(10) Uani 1 1 d . . . . .
H95 H 0.5217 0.5245 0.2662 0.053 Uiso 1 1 calc R U . . .
C96 C 0.6295(2) 0.51963(19) 0.25203(17) 0.0409(9) Uani 1 1 d . . . . .
C97 C 0.6902(2) 0.5138(3) 0.2802(2) 0.0582(12) Uani 1 1 d . . . . .
H97 H 0.7339 0.5125 0.2586 0.070 Uiso 1 1 calc R U . . .
C98 C 0.6860(2) 0.5096(2) 0.34475(18) 0.0474(10) Uani 1 1 d . . . . .
H98 H 0.7293 0.5048 0.3670 0.057 Uiso 1 1 calc R U . . .
C99 C 0.6340(2) 0.5228(2) 0.18370(19) 0.0537(11) Uani 1 1 d . . . . .
C100 C 0.62702(17) 0.37823(16) 0.51447(14) 0.0250(7) Uani 1 1 d . . . . .
C101 C 0.57354(18) 0.35500(17) 0.49407(16) 0.0319(8) Uani 1 1 d . . . . .
H101 H 0.5319 0.3879 0.4732 0.038 Uiso 1 1 calc R U . . .
C102 C 0.57378(17) 0.29076(17) 0.50050(16) 0.0324(8) Uani 1 1 d . . . . .
H102 H 0.5347 0.2799 0.4851 0.039 Uiso 1 1 calc R U . . .
C103 C 0.62895(17) 0.24702(16) 0.52804(15) 0.0281(7) Uani 1 1 d . . . . .
C104 C 0.68283(19) 0.26927(18) 0.54779(17) 0.0365(8) Uani 1 1 d . . . . .
H104 H 0.7249 0.2367 0.5676 0.044 Uiso 1 1 calc R U . . .
C105 C 0.68156(18) 0.33410(16) 0.54157(16) 0.0299(7) Uani 1 1 d . . . . .
H105 H 0.7206 0.3448 0.5573 0.036 Uiso 1 1 calc R U . . .
C106 C 0.62916(17) 0.17844(17) 0.53380(17) 0.0323(8) Uani 1 1 d . . . . .
C107 C 0.61893(18) 0.37855(16) 0.83052(14) 0.0298(7) Uani 1 1 d . . . . .
C108 C 0.5648(2) 0.33037(18) 0.84794(16) 0.0433(9) Uani 1 1 d . . . . .
H108 H 0.5293 0.3447 0.8131 0.052 Uiso 1 1 calc R U . . .
C109 C 0.5599(2) 0.2665(2) 0.90953(18) 0.0466(9) Uani 1 1 d . . . . .
H109 H 0.5240 0.2387 0.9177 0.056 Uiso 1 1 calc R U . . .
C110 C 0.6111(2) 0.25126(18) 0.95308(16) 0.0404(9) Uani 1 1 d . . . . .
C111 C 0.6643(2) 0.29862(18) 0.93540(17) 0.0409(9) Uani 1 1 d . . . . .
H111 H 0.6998 0.2842 0.9703 0.049 Uiso 1 1 calc R U . . .
C112 C 0.6699(2) 0.36148(17) 0.87493(15) 0.0359(8) Uani 1 1 d . . . . .
H112 H 0.7066 0.3883 0.8674 0.043 Uiso 1 1 calc R U . . .
C113 C 0.6058(2) 0.1850(2) 1.01938(17) 0.0480(10) Uani 1 1 d . . . . .
C114 C 0.6309(2) 0.51389(16) 0.82862(14) 0.0350(8) Uani 1 1 d . . . . .
C115 C 0.5798(2) 0.47787(18) 0.88757(15) 0.0360(8) Uani 1 1 d . . . . .
H115 H 0.5468 0.4529 0.8825 0.043 Uiso 1 1 calc R U . . .
C116 C 0.5816(2) 0.4817(2) 0.94738(16) 0.0465(10) Uani 1 1 d . . . . .
H116 H 0.5500 0.4615 0.9836 0.056 Uiso 1 1 calc R U . . .
C117 C 0.6357(2) 0.5188(2) 0.94993(17) 0.0456(10) Uani 1 1 d . . . . .
C118 C 0.6866(2) 0.5549(2) 0.89172(17) 0.0506(10) Uani 1 1 d . . . . .
H118 H 0.7206 0.5783 0.8978 0.061 Uiso 1 1 calc R U . . .
C119 C 0.6835(2) 0.55368(19) 0.83111(17) 0.0428(9) Uani 1 1 d . . . . .
H119 H 0.7131 0.5768 0.7939 0.051 Uiso 1 1 calc R U . . .
C120 C 0.6388(2) 0.5200(2) 1.01554(18) 0.0536(11) Uani 1 1 d . . . . .
C121 C 0.7468(3) 1.2595(3) 0.1811(2) 0.0751(15) Uani 1 1 d . . . . .
C122 C 0.8043(3) 1.3064(3) 0.1521(3) 0.0783(15) Uani 1 1 d . . . . .
H122 H 0.8443 1.2934 0.1821 0.094 Uiso 1 1 calc R U . . .
C123 C 0.8055(4) 1.3656(3) 0.0876(3) 0.107(2) Uani 1 1 d . . . . .
H123 H 0.8421 1.3937 0.0729 0.129 Uiso 1 1 calc R U . . .
C124 C 0.7498(6) 1.3769(4) 0.0502(3) 0.130(3) Uani 1 1 d . . . . .
H124 H 0.7450 1.4147 0.0041 0.156 Uiso 1 1 calc R U . . .
C125 C 0.6924(5) 1.3317(5) 0.0781(4) 0.134(3) Uani 1 1 d . . . . .
H125 H 0.6521 1.3457 0.0482 0.161 Uiso 1 1 calc R U . . .
C126 C 0.6909(3) 1.2699(3) 0.1444(3) 0.0953(19) Uani 1 1 d . . . . .
H126 H 0.6548 1.2414 0.1590 0.114 Uiso 1 1 calc R U . . .
C127 C 0.7487(3) 1.1997(3) 0.2500(3) 0.0702(13) Uani 1 1 d . . . . .
C128 C 0.6877(4) 1.0965(3) 0.3436(3) 0.109(2) Uani 1 1 d . . . . .
H12A H 0.7119 1.0535 0.3459 0.131 Uiso 1 1 calc R U . . .
H12B H 0.6379 1.0924 0.3545 0.131 Uiso 1 1 calc R U . . .
H12C H 0.7104 1.1043 0.3770 0.131 Uiso 1 1 calc R U . . .
C129 C 0.5732(3) 1.2910(3) 0.2922(2) 0.0827(16) Uani 1 1 d . . . . .
C130 C 0.5274(4) 1.2389(4) 0.3390(3) 0.114(2) Uani 1 1 d . . . . .
H130 H 0.5445 1.2083 0.3853 0.137 Uiso 1 1 calc R U . . .
C131 C 0.4622(4) 1.2314(4) 0.3208(3) 0.112(2) Uani 1 1 d . . . . .
H131 H 0.4350 1.1959 0.3491 0.134 Uiso 1 1 calc R U . . .
C132 C 0.4443(4) 1.2831(4) 0.2564(4) 0.112(2) Uani 1 1 d . . . . .
H132 H 0.3989 1.2868 0.2382 0.135 Uiso 1 1 calc R U . . .
C133 C 0.4934(5) 1.3387(4) 0.2080(4) 0.119(3) Uani 1 1 d . . . . .
H133 H 0.4764 1.3720 0.1623 0.142 Uiso 1 1 calc R U . . .
C134 C 0.5564(4) 1.3413(3) 0.2275(3) 0.0953(18) Uani 1 1 d . . . . .
H134 H 0.5858 1.3747 0.1991 0.114 Uiso 1 1 calc R U . . .
C135 C 0.6450(4) 1.2947(3) 0.3116(3) 0.0894(18) Uani 1 1 d . . . . .
C136 C 0.7502(4) 1.3580(3) 0.2799(3) 0.112(2) Uani 1 1 d . . . . .
H13A H 0.7819 1.3144 0.2921 0.134 Uiso 1 1 calc R U . . .
H13B H 0.7506 1.3677 0.3180 0.134 Uiso 1 1 calc R U . . .
H13C H 0.7665 1.3963 0.2382 0.134 Uiso 1 1 calc R U . . .

loop_
_atom_site_aniso_label
_atom_site_aniso_U_11
_atom_site_aniso_U_22
_atom_site_aniso_U_33
_atom_site_aniso_U_23
_atom_site_aniso_U_13
_atom_site_aniso_U_12
O1 0.0707(19) 0.125(3) 0.0374(15) -0.0592(18) -0.0151(14) 0.0064(18)
O2 0.0606(18) 0.178(4) 0.0617(19) -0.094(2) -0.0310(15) 0.027(2)
O3 0.0552(14) 0.0198(13) 0.0575(15) -0.0265(11) -0.0276(12) 0.0147(11)
O4 0.0645(16) 0.0281(16) 0.098(2) -0.0486(16) -0.0481(16) 0.0204(13)
O5 0.094(2) 0.0250(16) 0.0354(14) 0.0102(11) -0.0295(14) -0.0044(15)
O6 0.102(2) 0.0330(17) 0.0318(14) 0.0121(11) -0.0388(15) 0.0042(15)
O7 0.077(2) 0.131(3) 0.0401(15) -0.0635(19) -0.0016(14) -0.0239(19)
O8 0.0711(18) 0.092(2) 0.0329(13) -0.0423(15) -0.0131(12) -0.0102(16)
O9 0.082(2) 0.041(2) 0.158(3) -0.076(2) -0.085(2) 0.0429(17)
O10 0.0509(13) 0.0195(14) 0.0564(14) -0.0284(11) -0.0307(11) 0.0157(11)
O11 0.0775(19) 0.0250(16) 0.0415(15) 0.0172(11) -0.0344(13) -0.0066(14)
O12 0.088(2) 0.0312(18) 0.0427(15) 0.0167(12) -0.0453(15) -0.0104(14)
O13 0.0498(14) 0.0272(16) 0.092(2) -0.0438(15) -0.0410(14) 0.0223(12)
O14 0.0470(13) 0.0178(13) 0.0517(13) -0.0253(11) -0.0271(11) 0.0104(10)
O15 0.0771(19) 0.0248(16) 0.0433(15) 0.0150(11) -0.0294(14) 0.0009(14)
O16 0.117(3) 0.0294(19) 0.0550(18) 0.0199(13) -0.0672(19) -0.0108(17)
O17 0.076(2) 0.122(3) 0.0388(15) -0.0586(18) -0.0196(14) 0.0181(19)
O18 0.0701(19) 0.143(3) 0.0638(19) -0.083(2) -0.0431(16) 0.036(2)
O19 0.0493(14) 0.0228(15) 0.0780(18) -0.0388(13) -0.0309(13) 0.0132(11)
O20 0.0516(14) 0.0226(14) 0.0637(16) -0.0301(12) -0.0267(12) 0.0163(11)
O21 0.102(2) 0.0226(17) 0.0457(16) 0.0142(12) -0.0432(16) -0.0133(15)
O22 0.094(2) 0.0243(16) 0.0301(13) 0.0078(10) -0.0359(14) 0.0002(14)
O23 0.078(2) 0.112(3) 0.0435(16) -0.0606(18) -0.0186(14) 0.0061(18)
O24 0.083(2) 0.085(2) 0.0359(14) -0.0417(15) -0.0166(14) -0.0035(17)
O25 0.110(2) 0.057(2) 0.075(2) -0.0387(16) -0.054(2) 0.0382(18)
O26 0.088(2) 0.095(3) 0.097(3) -0.052(2) -0.028(2) 0.006(2)
O27 0.122(3) 0.087(3) 0.070(2) -0.026(2) -0.032(2) 0.046(2)
O28 0.144(4) 0.085(3) 0.083(3) -0.043(2) -0.048(3) 0.035(3)
C1 0.0370(15) 0.0062(15) 0.0138(12) -0.0061(11) -0.0134(11) 0.0053(11)
C2 0.0390(15) 0.0127(16) 0.0118(12) -0.0068(11) -0.0147(11) 0.0068(12)
C3 0.0375(15) 0.0129(16) 0.0189(14) -0.0115(12) -0.0148(11) 0.0066(12)
C4 0.0403(15) 0.0121(16) 0.0168(13) -0.0092(11) -0.0145(11) 0.0049(12)
C5 0.0458(16) 0.0078(15) 0.0144(13) -0.0051(11) -0.0160(12) 0.0070(12)
C6 0.0387(15) 0.0085(15) 0.0113(12) -0.0053(11) -0.0141(11) 0.0062(12)
C7 0.0422(16) 0.0081(16) 0.0118(13) -0.0067(11) -0.0135(11) 0.0085(12)
C8 0.0507(17) 0.0117(16) 0.0148(13) -0.0076(11) -0.0125(12) 0.0070(13)
C9 0.0467(17) 0.0122(16) 0.0172(13) -0.0078(12) -0.0138(12) 0.0070(13)
C10 0.0488(17) 0.0106(16) 0.0141(13) -0.0053(11) -0.0151(12) 0.0084(13)
C11 0.0520(17) 0.0072(15) 0.0161(13) -0.0074(11) -0.0168(12) 0.0074(13)
C12 0.0428(16) 0.0070(15) 0.0110(12) -0.0036(11) -0.0125(11) 0.0040(12)
C13 0.0399(15) 0.0054(15) 0.0159(13) -0.0063(11) -0.0148(11) 0.0073(12)
C14 0.0452(16) 0.0072(15) 0.0165(13) -0.0076(11) -0.0145(12) 0.0045(12)
C15 0.0447(16) 0.0088(16) 0.0179(13) -0.0085(11) -0.0150(12) 0.0057(12)
C16 0.0429(16) 0.0101(16) 0.0154(13) -0.0054(11) -0.0146(12) 0.0061(12)
C17 0.0428(16) 0.0081(16) 0.0165(13) -0.0056(11) -0.0159(12) 0.0041(12)
C18 0.0398(15) 0.0109(16) 0.0120(12) -0.0057(11) -0.0140(11) 0.0071(12)
C19 0.0484(17) 0.0090(16) 0.0158(13) -0.0088(11) -0.0173(12) 0.0091(12)
C20 0.047(2) 0.077(3) 0.0325(18) -0.0379(19) -0.0201(15) 0.0102(19)
C21 0.050(2) 0.104(4) 0.043(2) -0.056(2) -0.0138(17) 0.008(2)
C22 0.053(2) 0.042(2) 0.0271(16) -0.0248(15) -0.0186(15) 0.0088(16)
C23 0.053(2) 0.082(3) 0.0326(18) -0.040(2) -0.0277(16) 0.021(2)
C24 0.0399(18) 0.081(3) 0.0349(18) -0.042(2) -0.0194(15) 0.0192(18)
C25 0.059(2) 0.061(3) 0.0270(17) -0.0279(17) -0.0195(16) 0.0069(19)
C26 0.0460(17) 0.0106(16) 0.0171(13) -0.0085(11) -0.0141(12) 0.0068(13)
C27 0.0463(17) 0.0147(18) 0.0330(15) -0.0156(13) -0.0178(14) 0.0068(14)
C28 0.0499(18) 0.0144(18) 0.0368(16) -0.0175(13) -0.0197(14) 0.0088(14)
C29 0.0415(17) 0.0160(18) 0.0356(16) -0.0188(14) -0.0125(13) 0.0064(14)
C30 0.0474(18) 0.0186(19) 0.0352(16) -0.0186(14) -0.0211(14) 0.0059(14)
C31 0.0488(18) 0.0124(17) 0.0293(15) -0.0113(12) -0.0198(13) 0.0066(14)
C32 0.0443(18) 0.0144(18) 0.0386(17) -0.0180(14) -0.0173(14) 0.0078(14)
C33 0.0536(18) 0.0113(17) 0.0136(13) -0.0052(11) -0.0143(12) 0.0098(14)
C34 0.058(2) 0.0157(18) 0.0206(15) -0.0048(13) -0.0150(14) 0.0033(15)
C35 0.069(2) 0.023(2) 0.0218(15) 0.0011(13) -0.0220(15) 0.0090(17)
C36 0.068(2) 0.019(2) 0.0193(15) 0.0036(13) -0.0169(15) 0.0088(17)
C37 0.067(2) 0.0142(18) 0.0245(16) 0.0004(13) -0.0185(15) 0.0012(16)
C38 0.069(2) 0.0192(19) 0.0181(14) -0.0023(13) -0.0186(15) 0.0077(16)
C39 0.076(3) 0.018(2) 0.0245(17) 0.0053(14) -0.0191(17) -0.0020(18)
C40 0.0591(19) 0.0130(17) 0.0165(14) -0.0078(12) -0.0183(13) 0.0114(14)
C41 0.066(2) 0.0224(19) 0.0196(14) -0.0115(13) -0.0094(14) -0.0048(15)
C42 0.065(2) 0.036(2) 0.0255(16) -0.0186(15) -0.0151(15) -0.0002(17)
C43 0.061(2) 0.041(2) 0.0193(15) -0.0187(14) -0.0185(14) 0.0105(17)
C44 0.058(2) 0.033(2) 0.0222(15) -0.0157(14) -0.0122(14) 0.0045(16)
C45 0.057(2) 0.0238(19) 0.0205(14) -0.0112(13) -0.0190(14) 0.0096(15)
C46 0.058(2) 0.067(3) 0.0294(18) -0.0327(18) -0.0188(16) 0.0049(19)
C47 0.0449(17) 0.0041(15) 0.0171(13) -0.0032(11) -0.0147(12) 0.0045(12)
C48 0.0466(17) 0.0087(16) 0.0258(14) -0.0105(12) -0.0184(13) 0.0062(13)
C49 0.0427(17) 0.0152(17) 0.0335(16) -0.0152(13) -0.0224(13) 0.0100(13)
C50 0.0497(19) 0.0137(18) 0.0435(18) -0.0202(14) -0.0256(15) 0.0107(15)
C51 0.0519(19) 0.0179(19) 0.053(2) -0.0218(16) -0.0344(16) 0.0130(15)
C52 0.0472(18) 0.0196(19) 0.0438(18) -0.0234(15) -0.0249(15) 0.0091(15)
C53 0.0443(18) 0.0161(19) 0.052(2) -0.0212(15) -0.0287(16) 0.0109(15)
C54 0.0491(17) 0.0065(16) 0.0198(14) -0.0055(12) -0.0144(12) 0.0045(13)
C55 0.0514(18) 0.0104(17) 0.0219(14) -0.0034(12) -0.0197(13) 0.0019(13)
C56 0.058(2) 0.0152(18) 0.0224(15) -0.0015(13) -0.0160(14) -0.0013(15)
C57 0.062(2) 0.0128(18) 0.0217(15) 0.0032(13) -0.0218(15) 0.0025(15)
C58 0.061(2) 0.020(2) 0.0296(17) 0.0016(14) -0.0261(15) 0.0015(16)
C59 0.0528(19) 0.0141(18) 0.0216(14) 0.0004(12) -0.0252(14) 0.0027(14)
C60 0.069(2) 0.023(2) 0.0292(18) 0.0085(15) -0.0238(17) -0.0019(18)
C61 0.0411(16) 0.0137(16) 0.0149(13) -0.0088(12) -0.0121(11) 0.0066(12)
C62 0.0451(17) 0.0101(16) 0.0179(13) -0.0089(11) -0.0143(12) 0.0063(12)
C63 0.0412(16) 0.0083(15) 0.0175(13) -0.0078(11) -0.0135(11) 0.0057(12)
C64 0.0396(16) 0.0089(16) 0.0171(13) -0.0061(11) -0.0130(11) 0.0069(12)
C65 0.0440(16) 0.0131(17) 0.0153(13) -0.0070(12) -0.0159(12) 0.0071(13)
C66 0.0396(15) 0.0117(16) 0.0127(12) -0.0059(11) -0.0133(11) 0.0072(12)
C67 0.0389(15) 0.0121(16) 0.0148(13) -0.0067(11) -0.0128(11) 0.0055(12)
C68 0.0435(16) 0.0101(15) 0.0120(12) -0.0048(11) -0.0165(11) 0.0094(12)
C69 0.0393(15) 0.0122(16) 0.0154(13) -0.0077(11) -0.0150(11) 0.0061(12)
C70 0.0403(16) 0.0112(16) 0.0177(13) -0.0073(11) -0.0143(12) 0.0070(12)
C71 0.0478(17) 0.0070(15) 0.0160(13) -0.0057(11) -0.0148(12) 0.0067(13)
C72 0.0431(16) 0.0087(16) 0.0131(13) -0.0049(11) -0.0147(11) 0.0087(12)
C73 0.0435(16) 0.0133(16) 0.0137(13) -0.0074(11) -0.0143(11) 0.0078(13)
C74 0.0502(17) 0.0059(15) 0.0187(13) -0.0063(11) -0.0124(12) 0.0046(13)
C75 0.0487(17) 0.0121(16) 0.0164(13) -0.0050(12) -0.0153(12) 0.0068(13)
C76 0.0543(18) 0.0110(16) 0.0146(13) -0.0061(12) -0.0149(12) 0.0083(13)
C77 0.0590(19) 0.0079(16) 0.0157(13) -0.0063(11) -0.0166(13) 0.0063(13)
C78 0.0461(17) 0.0093(16) 0.0128(13) -0.0051(11) -0.0126(11) 0.0067(12)
C79 0.0445(16) 0.0063(15) 0.0164(13) -0.0048(11) -0.0119(12) 0.0050(13)
C80 0.0412(17) 0.0183(18) 0.0333(16) -0.0164(13) -0.0178(13) 0.0071(14)
C81 0.0397(16) 0.0143(18) 0.0368(17) -0.0139(13) -0.0203(13) 0.0083(13)
C82 0.0421(17) 0.0119(17) 0.0344(16) -0.0146(13) -0.0164(13) 0.0056(14)
C83 0.0387(16) 0.0144(17) 0.0317(15) -0.0153(13) -0.0167(13) 0.0068(13)
C84 0.0390(16) 0.0151(17) 0.0241(14) -0.0110(12) -0.0167(12) 0.0076(13)
C85 0.0401(17) 0.0127(18) 0.0405(17) -0.0161(14) -0.0182(14) 0.0061(14)
C86 0.0460(17) 0.0090(16) 0.0162(13) -0.0057(11) -0.0148(12) 0.0062(13)
C87 0.057(2) 0.0159(18) 0.0204(14) -0.0013(13) -0.0181(14) 0.0041(15)
C88 0.063(2) 0.0143(19) 0.0261(16) 0.0007(13) -0.0243(15) 0.0029(15)
C89 0.064(2) 0.0164(19) 0.0200(15) -0.0021(13) -0.0153(15) 0.0108(16)
C90 0.0492(18) 0.0178(18) 0.0236(15) -0.0052(13) -0.0144(14) 0.0030(14)
C91 0.0524(18) 0.0164(18) 0.0174(13) -0.0057(12) -0.0161(13) 0.0084(14)
C92 0.066(2) 0.018(2) 0.0276(17) 0.0030(14) -0.0209(17) 0.0027(17)
C93 0.0500(17) 0.0050(15) 0.0197(14) -0.0077(11) -0.0184(12) 0.0088(12)
C94 0.0420(18) 0.060(3) 0.0291(16) -0.0308(17) -0.0189(14) 0.0115(16)
C95 0.052(2) 0.056(3) 0.0313(17) -0.0308(17) -0.0259(15) 0.0163(17)
C96 0.062(2) 0.039(2) 0.0277(16) -0.0243(15) -0.0227(16) 0.0133(17)
C97 0.050(2) 0.095(4) 0.047(2) -0.057(2) -0.0229(18) 0.024(2)
C98 0.050(2) 0.070(3) 0.0330(18) -0.0384(19) -0.0214(15) 0.0138(19)
C99 0.062(2) 0.072(3) 0.0355(19) -0.038(2) -0.0247(18) 0.017(2)
C100 0.0459(17) 0.0129(16) 0.0184(13) -0.0103(12) -0.0110(12) 0.0023(13)
C101 0.0499(18) 0.0159(18) 0.0314(16) -0.0153(13) -0.0203(14) 0.0096(14)
C102 0.0436(18) 0.0178(19) 0.0395(17) -0.0182(14) -0.0210(14) 0.0058(14)
C103 0.0454(17) 0.0093(17) 0.0322(15) -0.0127(13) -0.0105(13) 0.0013(13)
C104 0.0488(19) 0.022(2) 0.0433(18) -0.0218(15) -0.0203(15) 0.0085(15)
C105 0.0467(17) 0.0113(17) 0.0348(16) -0.0153(13) -0.0170(14) 0.0061(13)
C106 0.0429(18) 0.0155(18) 0.0391(17) -0.0165(14) -0.0150(14) 0.0094(15)
C107 0.0564(19) 0.0122(17) 0.0167(13) -0.0063(12) -0.0147(13) 0.0071(14)
C108 0.074(2) 0.020(2) 0.0234(15) -0.0018(13) -0.0246(16) -0.0001(17)
C109 0.071(2) 0.021(2) 0.0327(18) -0.0002(14) -0.0260(17) -0.0054(17)
C110 0.067(2) 0.0161(19) 0.0205(15) 0.0027(13) -0.0209(15) 0.0064(16)
C111 0.066(2) 0.021(2) 0.0260(16) -0.0070(14) -0.0220(15) 0.0088(17)
C112 0.061(2) 0.0175(18) 0.0185(14) -0.0031(12) -0.0156(14) 0.0063(15)
C113 0.086(3) 0.018(2) 0.0224(16) 0.0025(14) -0.0232(18) 0.0018(19)
C114 0.072(2) 0.0139(17) 0.0142(14) -0.0072(12) -0.0187(14) 0.0144(15)
C115 0.061(2) 0.0236(19) 0.0223(15) -0.0134(13) -0.0182(14) 0.0111(15)
C116 0.065(2) 0.048(2) 0.0188(15) -0.0175(15) -0.0182(15) 0.0203(19)
C117 0.073(2) 0.040(2) 0.0251(16) -0.0208(15) -0.0238(16) 0.0122(18)
C118 0.089(3) 0.044(2) 0.0221(16) -0.0200(16) -0.0146(17) 0.001(2)
C119 0.081(3) 0.027(2) 0.0240(16) -0.0156(14) -0.0151(16) -0.0002(18)
C120 0.076(3) 0.062(3) 0.0278(18) -0.0315(18) -0.0200(18) 0.017(2)
C121 0.091(3) 0.069(3) 0.067(3) -0.045(2) -0.045(3) 0.038(3)
C122 0.101(4) 0.060(3) 0.075(3) -0.043(3) -0.042(3) 0.029(3)
C123 0.171(6) 0.069(4) 0.070(3) -0.034(3) -0.022(4) 0.020(4)
C124 0.200(8) 0.096(5) 0.061(3) -0.041(3) -0.058(5) 0.094(6)
C125 0.156(7) 0.138(7) 0.084(5) -0.061(5) -0.068(5) 0.082(6)
C126 0.102(4) 0.113(5) 0.084(4) -0.070(3) -0.050(3) 0.043(3)
C127 0.075(3) 0.067(3) 0.077(3) -0.047(3) -0.031(3) 0.016(2)
C128 0.123(5) 0.098(5) 0.082(4) -0.025(3) -0.011(3) -0.021(4)
C129 0.104(4) 0.074(4) 0.057(3) -0.035(2) -0.019(3) 0.033(3)
C130 0.100(4) 0.135(6) 0.063(3) -0.029(3) -0.004(3) 0.030(4)
C131 0.110(5) 0.140(6) 0.066(3) -0.050(4) -0.003(3) 0.029(4)
C132 0.112(5) 0.127(6) 0.103(5) -0.076(4) -0.016(4) 0.042(4)
C133 0.163(7) 0.088(5) 0.087(4) -0.046(4) -0.032(5) 0.046(5)
C134 0.115(4) 0.067(4) 0.086(4) -0.032(3) -0.040(3) 0.024(3)
C135 0.129(5) 0.054(3) 0.060(3) -0.019(3) -0.007(3) 0.022(3)
C136 0.134(5) 0.089(5) 0.108(5) -0.054(4) -0.055(4) 0.032(4)

loop_
_atom_type_symbol
_atom_type_description
_atom_type_scat_dispersion_real
_atom_type_scat_dispersion_imag
_atom_type_scat_source
C C 0.0000 0.0000
;
International Tables for Crystallography
(Vol. C, Tables 4.2.6.8 and 6.1.1.4)
;
H H 0.0000 0.0000
;
International Tables for Crystallography
(Vol. C, Table 6.1.1.4)
;
O O 0.0000 0.0000
;
International Tables for Crystallography
(Vol. C, Tables 4.2.6.8 and 6.1.1.4)
;

loop_
_geom_angle_atom_site_label_1
_geom_angle_atom_site_label_2
_geom_angle_atom_site_label_3
_geom_angle
_geom_angle_site_symmetry_1
_geom_angle_site_symmetry_3
C25 O1 H1O 109.5 . .
C32 O4 H4O 109.5 . .
C39 O5 H5O 109.5 . .
C46 O7 H7O 109.5 . .
C53 O10 H10O 109.5 . .
C60 O11 H11O 109.5 . .
C85 O14 H14O 109.5 . .
C92 O15 H15O 109.5 . .
C99 O17 H17O 109.5 . .
C106 O19 H19O 109.5 . .
C113 O21 H21O 109.5 . .
C120 O23 H23O 109.5 . .
C127 O26 C128 125.2(4) . .
C135 O28 C136 123.5(5) . .
C6 C1 C2 116.7(3) . .
C6 C1 C18 120.8(2) . .
C2 C1 C18 122.4(2) . .
C3 C2 C1 124.1(2) . .
C3 C2 H2 118.0 . .
C1 C2 H2 118.0 . .
C2 C3 C4 119.0(2) . .
C2 C3 C19 118.7(2) . .
C4 C3 C19 122.1(3) . .
C5 C4 C3 117.6(3) . .
C5 C4 C26 119.1(2) . .
C3 C4 C26 123.4(2) . .
C4 C5 C6 123.7(3) . .
C4 C5 H5 118.2 . .
C6 C5 H5 118.2 . .
C1 C6 C5 118.9(2) . .
C1 C6 C7 118.9(3) . .
C5 C6 C7 122.2(2) . .
C8 C7 C12 119.9(2) . .
C8 C7 C6 120.6(3) . .
C12 C7 C6 119.5(2) . .
C9 C8 C7 122.1(3) . .
C9 C8 H8 118.9 . .
C7 C8 H8 118.9 . .
C8 C9 C10 117.9(3) . .
C8 C9 C33 117.9(3) . .
C10 C9 C33 124.2(2) . .
C11 C10 C9 120.2(3) . .
C11 C10 C40 118.7(3) . .
C9 C10 C40 121.0(3) . .
C10 C11 C12 122.5(3) . .
C10 C11 H11 118.7 . .
C12 C11 H11 118.7 . .
C11 C12 C7 117.3(2) . .
C11 C12 C13 121.3(3) . .
C7 C12 C13 121.3(2) . .
C18 C13 C14 119.2(2) . .
C18 C13 C12 117.5(3) . .
C14 C13 C12 123.2(2) . .
C15 C14 C13 124.0(2) . .
C15 C14 H14 118.0 . .
C13 C14 H14 118.0 . .
C14 C15 C16 116.5(3) . .
C14 C15 C47 119.4(2) . .
C16 C15 C47 123.9(2) . .
C17 C16 C15 119.6(3) . .
C17 C16 C54 120.8(2) . .
C15 C16 C54 119.5(3) . .
C18 C17 C16 124.3(2) . .
C18 C17 H17 117.9 . .
C16 C17 H17 117.9 . .
C17 C18 C13 116.3(3) . .
C17 C18 C1 122.2(2) . .
C13 C18 C1 121.3(2) . .
C24 C19 C20 118.4(3) . .
C24 C19 C3 117.1(3) . .
C20 C19 C3 124.3(3) . .
C21 C20 C19 125.6(3) . .
C21 C20 H20 117.2 . .
C19 C20 H20 117.2 . .
C22 C21 C20 115.2(4) . .
C22 C21 H21 122.4 . .
C20 C21 H21 122.4 . .
C21 C22 C23 119.6(3) . .
C21 C22 C25 115.4(3) . .
C23 C22 C25 125.0(3) . .
C24 C23 C22 124.9(3) . .
C24 C23 H23 117.5 . .
C22 C23 H23 117.5 . .
C19 C24 C23 116.1(3) . .
C19 C24 H24 121.9 . .
C23 C24 H24 121.9 . .
O2 C25 O1 124.3(3) . .
O2 C25 C22 111.7(3) . .
O1 C25 C22 123.9(3) . .
C27 C26 C31 114.8(3) . .
C27 C26 C4 117.3(3) . .
C31 C26 C4 127.8(3) . .
C26 C27 C28 118.0(3) . .
C26 C27 H27 121.0 . .
C28 C27 H27 121.0 . .
C27 C28 C29 126.3(3) . .
C27 C28 H28 116.9 . .
C29 C28 H28 116.9 . .
C30 C29 C28 116.7(3) . .
C30 C29 C32 115.9(3) . .
C28 C29 C32 127.4(3) . .
C29 C30 C31 116.3(3) . .
C29 C30 H30 121.9 . .
C31 C30 H30 121.9 . .
C30 C31 C26 127.8(3) . .
C30 C31 H31 116.1 . .
C26 C31 H31 116.1 . .
O3 C32 O4 120.1(3) . .
O3 C32 C29 112.8(3) . .
O4 C32 C29 127.1(3) . .
C34 C33 C9 111.8(3) . .
C34 C33 C38 119.3(3) . .
C9 C33 C38 128.9(3) . .
C33 C34 C35 111.6(4) . .
C33 C34 H34 124.2 . .
C35 C34 H34 124.2 . .
C34 C35 C36 128.9(3) . .
C34 C35 H35 115.5 . .
C36 C35 H35 115.5 . .
C37 C36 C39 112.1(4) . .
C37 C36 C35 120.3(3) . .
C39 C36 C35 127.6(3) . .
C36 C37 C38 110.7(4) . .
C36 C37 H37 124.6 . .
C38 C37 H37 124.6 . .
C37 C38 C33 129.1(3) . .
C37 C38 H38 115.5 . .
C33 C38 H38 115.5 . .
O6 C39 O5 123.7(3) . .
O6 C39 C36 110.1(4) . .
O5 C39 C36 126.3(3) . .
C41 C40 C10 114.7(3) . .
C41 C40 C45 123.6(3) . .
C10 C40 C45 121.7(3) . .
C42 C41 C40 115.2(3) . .
C42 C41 H41 122.4 . .
C40 C41 H41 122.4 . .
C41 C42 C43 120.6(3) . .
C41 C42 H42 119.7 . .
C43 C42 H42 119.7 . .
C44 C43 C46 113.2(3) . .
C44 C43 C42 124.7(3) . .
C46 C43 C42 122.1(3) . .
C45 C44 C43 114.2(3) . .
C45 C44 H44 122.9 . .
C43 C44 H44 122.9 . .
C44 C45 C40 121.6(3) . .
C44 C45 H45 119.2 . .
C40 C45 H45 119.2 . .
O8 C46 O7 127.7(3) . .
O8 C46 C43 113.0(3) . .
O7 C46 C43 119.3(3) . .
C52 C47 C48 115.6(3) . .
C52 C47 C15 117.5(3) . .
C48 C47 C15 126.8(3) . .
C47 C48 C49 126.0(3) . .
C47 C48 H48 117.0 . .
C49 C48 H48 117.0 . .
C50 C49 C48 118.0(3) . .
C50 C49 H49 121.0 . .
C48 C49 H49 121.0 . .
C49 C50 C51 116.2(3) . .
C49 C50 C53 118.0(3) . .
C51 C50 C53 125.8(3) . .
C50 C51 C52 125.9(3) . .
C50 C51 H51 117.1 . .
C52 C51 H51 117.1 . .
C47 C52 C51 118.3(3) . .
C47 C52 H52 120.8 . .
C51 C52 H52 120.8 . .
O9 C53 O10 120.0(3) . .
O9 C53 C50 111.8(3) . .
O10 C53 C50 128.2(3) . .
C59 C54 C16 111.7(3) . .
C59 C54 C55 120.4(3) . .
C16 C54 C55 127.9(3) . .
C56 C55 C54 127.6(3) . .
C56 C55 H55 116.2 . .
C54 C55 H55 116.2 . .
C57 C56 C55 110.9(3) . .
C57 C56 H56 124.5 . .
C55 C56 H56 124.5 . .
C56 C57 C60 109.6(4) . .
C56 C57 C58 122.0(3) . .
C60 C57 C58 128.4(3) . .
C59 C58 C57 127.1(3) . .
C59 C58 H58 116.5 . .
C57 C58 H58 116.5 . .
C54 C59 C58 112.0(3) . .
C54 C59 H59 124.0 . .
C58 C59 H59 124.0 . .
O12 C60 O11 125.3(3) . .
O12 C60 C57 109.6(4) . .
O11 C60 C57 125.1(3) . .
C66 C61 C62 119.1(3) . .
C66 C61 C78 117.9(3) . .
C62 C61 C78 123.0(2) . .
C63 C62 C61 124.4(2) . .
C63 C62 H62 117.8 . .
C61 C62 H62 117.8 . .
C62 C63 C64 116.0(3) . .
C62 C63 C79 119.9(2) . .
C64 C63 C79 123.9(2) . .
C65 C64 C63 119.7(3) . .
C65 C64 C86 120.8(2) . .
C63 C64 C86 119.4(3) . .
C64 C65 C66 124.7(2) . .
C64 C65 H65 117.7 . .
C66 C65 H65 117.7 . .
C61 C66 C65 116.1(3) . .
C61 C66 C67 121.6(3) . .
C65 C66 C67 122.3(2) . .
C72 C67 C68 117.0(3) . .
C72 C67 C66 120.4(2) . .
C68 C67 C66 122.6(2) . .
C69 C68 C67 124.4(2) . .
C69 C68 H68 117.8 . .
C67 C68 H68 117.8 . .
C68 C69 C70 118.5(2) . .
C68 C69 C93 119.1(2) . .
C70 C69 C93 122.2(3) . .
C69 C70 C71 117.8(3) . .
C69 C70 C100 122.7(2) . .
C71 C70 C100 119.5(2) . .
C70 C71 C72 123.8(3) . .
C70 C71 H71 118.1 . .
C72 C71 H71 118.1 . .
C67 C72 C71 118.4(2) . .
C67 C72 C73 119.4(3) . .
C71 C72 C73 122.2(2) . .
C74 C73 C78 119.8(2) . .
C74 C73 C72 120.9(3) . .
C78 C73 C72 119.3(3) . .
C75 C74 C73 121.9(3) . .
C75 C74 H74 119.0 . .
C73 C74 H74 119.0 . .
C74 C75 C76 119.0(3) . .
C74 C75 C107 117.8(3) . .
C76 C75 C107 123.2(2) . .
C75 C76 C77 119.4(3) . .
C75 C76 C114 123.2(3) . .
C77 C76 C114 117.4(3) . .
C78 C77 C76 122.2(3) . .
C78 C77 H77 118.9 . .
C76 C77 H77 118.9 . .
C77 C78 C73 117.6(3) . .
C77 C78 C61 121.6(3) . .
C73 C78 C61 120.8(2) . .
C80 C79 C84 114.9(3) . .
C80 C79 C63 118.0(3) . .
C84 C79 C63 127.1(3) . .
C79 C80 C81 118.5(3) . .
C79 C80 H80 120.7 . .
C81 C80 H80 120.7 . .
C82 C81 C80 126.1(3) . .
C82 C81 H81 116.9 . .
C80 C81 H81 116.9 . .
C83 C82 C81 116.5(3) . .
C83 C82 C85 117.5(3) . .
C81 C82 C85 125.9(3) . .
C82 C83 C84 117.5(3) . .
C82 C83 H83 121.3 . .
C84 C83 H83 121.3 . .
C83 C84 C79 126.5(3) . .
C83 C84 H84 116.8 . .
C79 C84 H84 116.8 . .
O13 C85 O14 120.9(3) . .
O13 C85 C82 110.6(3) . .
O14 C85 C82 128.5(3) . .
C87 C86 C64 110.4(3) . .
C87 C86 C91 121.4(3) . .
C64 C86 C91 128.3(3) . .
C86 C87 C88 111.2(3) . .
C86 C87 H87 124.4 . .
C88 C87 H87 124.4 . .
C87 C88 C89 126.6(3) . .
C87 C88 H88 116.7 . .
C89 C88 H88 116.7 . .
C90 C89 C92 110.2(4) . .
C90 C89 C88 122.6(3) . .
C92 C89 C88 127.2(3) . .
C89 C90 C91 111.3(3) . .
C89 C90 H90 124.4 . .
C91 C90 H90 124.4 . .
C90 C91 C86 126.9(3) . .
C90 C91 H91 116.5 . .
C86 C91 H91 116.5 . .
O16 C92 O15 124.7(3) . .
O16 C92 C89 111.0(4) . .
O15 C92 C89 124.3(3) . .
C94 C93 C98 119.0(3) . .
C94 C93 C69 116.1(3) . .
C98 C93 C69 125.0(3) . .
C93 C94 C95 115.3(3) . .
C93 C94 H94 122.4 . .
C95 C94 H94 122.4 . .
C94 C95 C96 125.2(3) . .
C94 C95 H95 117.4 . .
C96 C95 H95 117.4 . .
C97 C96 C95 119.8(3) . .
C97 C96 C99 114.8(3) . .
C95 C96 C99 125.4(3) . .
C96 C97 C98 114.7(4) . .
C96 C97 H97 122.6 . .
C98 C97 H97 122.6 . .
C97 C98 C93 126.0(3) . .
C97 C98 H98 117.0 . .
C93 C98 H98 117.0 . .
O18 C99 O17 125.5(3) . .
O18 C99 C96 110.0(4) . .
O17 C99 C96 124.5(3) . .
C105 C100 C101 114.8(3) . .
C105 C100 C70 117.3(3) . .
C101 C100 C70 127.7(3) . .
C102 C101 C100 128.2(3) . .
C102 C101 H101 115.9 . .
C100 C101 H101 115.9 . .
C103 C102 C101 116.1(3) . .
C103 C102 H102 122.0 . .
C101 C102 H102 122.0 . .
C102 C103 C104 116.6(3) . .
C102 C103 C106 115.7(3) . .
C104 C103 C106 127.7(3) . .
C105 C104 C103 126.7(3) . .
C105 C104 H104 116.7 . .
C103 C104 H104 116.7 . .
C100 C105 C104 117.6(3) . .
C100 C105 H105 121.2 . .
C104 C105 H105 121.2 . .
O20 C106 O19 121.1(3) . .
O20 C106 C103 111.5(3) . .
O19 C106 C103 127.3(3) . .
C112 C107 C108 119.1(3) . .
C112 C107 C75 112.7(3) . .
C108 C107 C75 128.3(3) . .
C109 C108 C107 128.6(3) . .
C109 C108 H108 115.7 . .
C107 C108 H108 115.7 . .
C110 C109 C108 110.8(4) . .
C110 C109 H109 124.6 . .
C108 C109 H109 124.6 . .
C109 C110 C111 120.2(3) . .
C109 C110 C113 111.7(4) . .
C111 C110 C113 128.0(3) . .
C112 C111 C110 129.5(3) . .
C112 C111 H111 115.2 . .
C110 C111 H111 115.2 . .
C107 C112 C111 111.7(4) . .
C107 C112 H112 124.2 . .
C111 C112 H112 124.2 . .
O22 C113 O21 123.4(3) . .
O22 C113 C110 108.7(4) . .
O21 C113 C110 127.9(3) . .
C119 C114 C76 115.5(3) . .
C119 C114 C115 123.9(3) . .
C76 C114 C115 120.6(3) . .
C116 C115 C114 120.9(4) . .
C116 C115 H115 119.5 . .
C114 C115 H115 119.5 . .
C115 C116 C117 114.3(4) . .
C115 C116 H116 122.8 . .
C117 C116 H116 122.8 . .
C116 C117 C120 113.5(4) . .
C116 C117 C118 125.2(3) . .
C120 C117 C118 121.3(4) . .
C119 C118 C117 121.0(4) . .
C119 C118 H118 119.5 . .
C117 C118 H118 119.5 . .
C118 C119 C114 114.6(4) . .
C118 C119 H119 122.7 . .
C114 C119 H119 122.7 . .
O24 C120 O23 128.2(3) . .
O24 C120 C117 113.4(4) . .
O23 C120 C117 118.4(4) . .
C126 C121 C127 113.2(6) . .
C126 C121 C122 121.8(5) . .
C127 C121 C122 125.0(4) . .
C123 C122 C121 128.4(5) . .
C123 C122 H122 115.8 . .
C121 C122 H122 115.8 . .
C124 C123 C122 110.6(8) . .
C124 C123 H123 124.7 . .
C122 C123 H123 124.7 . .
C123 C124 C125 121.7(6) . .
C123 C124 H124 119.2 . .
C125 C124 H124 119.2 . .
C126 C125 C124 128.2(6) . .
C126 C125 H125 115.9 . .
C124 C125 H125 115.9 . .
C121 C126 C125 109.2(7) . .
C121 C126 H126 125.4 . .
C125 C126 H126 125.4 . .
O25 C127 C121 118.1(5) . .
O25 C127 O26 120.3(5) . .
C121 C127 O26 121.5(4) . .
O26 C128 H12A 109.5 . .
O26 C128 H12B 109.5 . .
H12A C128 H12B 109.5 . .
O26 C128 H12C 109.5 . .
H12A C128 H12C 109.5 . .
H12B C128 H12C 109.5 . .
C134 C129 C135 109.4(6) . .
C134 C129 C130 125.9(6) . .
C135 C129 C130 124.7(5) . .
C131 C130 C129 125.8(5) . .
C131 C130 H130 117.1 . .
C129 C130 H130 117.1 . .
C132 C131 C130 108.2(7) . .
C132 C131 H131 125.9 . .
C130 C131 H131 125.9 . .
C131 C132 C133 124.9(7) . .
C131 C132 H132 117.6 . .
C133 C132 H132 117.6 . .
C134 C133 C132 124.0(6) . .
C134 C133 H133 118.0 . .
C132 C133 H133 118.0 . .
C133 C134 C129 111.0(7) . .
C133 C134 H134 124.5 . .
C129 C134 H134 124.5 . .
O27 C135 O28 127.4(7) . .
O27 C135 C129 113.2(6) . .
O28 C135 C129 119.3(4) . .
O28 C136 H13A 109.5 . .
O28 C136 H13B 109.5 . .
H13A C136 H13B 109.5 . .
O28 C136 H13C 109.5 . .
H13A C136 H13C 109.5 . .
H13B C136 H13C 109.5 . .

loop_
_geom_bond_atom_site_label_1
_geom_bond_atom_site_label_2
_geom_bond_distance
_geom_bond_site_symmetry_2
O1 C25 1.383(5) .
O1 H1O 0.8400 .
O2 C25 1.247(5) .
O3 C32 1.170(4) .
O4 C32 1.222(4) .
O4 H4O 0.8400 .
O5 C39 1.378(5) .
O5 H5O 0.8400 .
O6 C39 1.173(5) .
O7 C46 1.402(5) .
O7 H7O 0.8400 .
O8 C46 1.326(5) .
O9 C53 1.184(4) .
O10 C53 1.209(4) .
O10 H10O 0.8400 .
O11 C60 1.357(5) .
O11 H11O 0.8400 .
O12 C60 1.218(5) .
O13 C85 1.189(4) .
O14 C85 1.200(4) .
O14 H14O 0.8400 .
O15 C92 1.374(5) .
O15 H15O 0.8400 .
O16 C92 1.174(5) .
O17 C99 1.353(5) .
O17 H17O 0.8400 .
O18 C99 1.247(5) .
O19 C106 1.241(4) .
O19 H19O 0.8400 .
O20 C106 1.181(4) .
O21 C113 1.347(5) .
O21 H21O 0.8400 .
O22 C113 1.189(5) .
O23 C120 1.410(6) .
O23 H23O 0.8400 .
O24 C120 1.299(6) .
O25 C127 1.110(5) .
O26 C127 1.469(6) .
O26 C128 1.485(7) .
O27 C135 1.145(6) .
O28 C135 1.396(7) .
O28 C136 1.457(8) .
C1 C6 1.388(4) .
C1 C2 1.412(4) .
C1 C18 1.467(4) .
C2 C3 1.364(4) .
C2 H2 0.9500 .
C3 C4 1.393(4) .
C3 C19 1.503(4) .
C4 C5 1.385(4) .
C4 C26 1.481(4) .
C5 C6 1.392(4) .
C5 H5 0.9500 .
C6 C7 1.461(4) .
C7 C8 1.414(4) .
C7 C12 1.426(4) .
C8 C9 1.390(4) .
C8 H8 0.9500 .
C9 C10 1.428(5) .
C9 C33 1.498(4) .
C10 C11 1.391(4) .
C10 C40 1.486(4) .
C11 C12 1.407(4) .
C11 H11 0.9500 .
C12 C13 1.460(4) .
C13 C18 1.395(4) .
C13 C14 1.413(4) .
C14 C15 1.369(4) .
C14 H14 0.9500 .
C15 C16 1.400(4) .
C15 C47 1.496(4) .
C16 C17 1.389(4) .
C16 C54 1.483(4) .
C17 C18 1.383(4) .
C17 H17 0.9500 .
C19 C24 1.293(5) .
C19 C20 1.453(5) .
C20 C21 1.401(5) .
C20 H20 0.9500 .
C21 C22 1.288(5) .
C21 H21 0.9500 .
C22 C23 1.446(6) .
C22 C25 1.479(4) .
C23 C24 1.398(5) .
C23 H23 0.9500 .
C24 H24 0.9500 .
C26 C27 1.258(4) .
C26 C31 1.392(5) .
C27 C28 1.374(5) .
C27 H27 0.9500 .
C28 C29 1.391(5) .
C28 H28 0.9500 .
C29 C30 1.251(4) .
C29 C32 1.482(5) .
C30 C31 1.382(5) .
C30 H30 0.9500 .
C31 H31 0.9500 .
C33 C34 1.293(5) .
C33 C38 1.515(5) .
C34 C35 1.392(5) .
C34 H34 0.9500 .
C35 C36 1.506(6) .
C35 H35 0.9500 .
C36 C37 1.292(5) .
C36 C39 1.495(5) .
C37 C38 1.402(5) .
C37 H37 0.9500 .
C38 H38 0.9500 .
C40 C41 1.468(5) .
C40 C45 1.538(5) .
C41 C42 1.379(4) .
C41 H41 0.9500 .
C42 C43 1.552(6) .
C42 H42 0.9500 .
C43 C44 1.451(6) .
C43 C46 1.480(4) .
C44 C45 1.391(4) .
C44 H44 0.9500 .
C45 H45 0.9500 .
C47 C52 1.258(4) .
C47 C48 1.380(4) .
C48 C49 1.388(4) .
C48 H48 0.9500 .
C49 C50 1.250(4) .
C49 H49 0.9500 .
C50 C51 1.378(5) .
C50 C53 1.484(5) .
C51 C52 1.381(5) .
C51 H51 0.9500 .
C52 H52 0.9500 .
C54 C59 1.304(4) .
C54 C55 1.523(5) .
C55 C56 1.382(4) .
C55 H55 0.9500 .
C56 C57 1.296(5) .
C56 H56 0.9500 .
C57 C60 1.472(5) .
C57 C58 1.511(6) .
C58 C59 1.374(5) .
C58 H58 0.9500 .
C59 H59 0.9500 .
C61 C66 1.391(4) .
C61 C62 1.416(4) .
C61 C78 1.465(4) .
C62 C63 1.368(4) .
C62 H62 0.9500 .
C63 C64 1.408(4) .
C63 C79 1.486(4) .
C64 C65 1.378(4) .
C64 C86 1.480(4) .
C65 C66 1.391(4) .
C65 H65 0.9500 .
C66 C67 1.458(4) .
C67 C72 1.385(4) .
C67 C68 1.403(4) .
C68 C69 1.370(4) .
C68 H68 0.9500 .
C69 C70 1.384(4) .
C69 C93 1.501(4) .
C70 C71 1.387(4) .
C70 C100 1.475(4) .
C71 C72 1.394(4) .
C71 H71 0.9500 .
C72 C73 1.465(4) .
C73 C74 1.417(4) .
C73 C78 1.420(4) .
C74 C75 1.379(4) .
C74 H74 0.9500 .
C75 C76 1.412(5) .
C75 C107 1.517(4) .
C76 C77 1.413(4) .
C76 C114 1.482(4) .
C77 C78 1.402(4) .
C77 H77 0.9500 .
C79 C80 1.265(4) .
C79 C84 1.390(4) .
C80 C81 1.386(5) .
C80 H80 0.9500 .
C81 C82 1.366(5) .
C81 H81 0.9500 .
C82 C83 1.262(4) .
C82 C85 1.495(5) .
C83 C84 1.386(4) .
C83 H83 0.9500 .
C84 H84 0.9500 .
C86 C87 1.314(5) .
C86 C91 1.532(5) .
C87 C88 1.383(5) .
C87 H87 0.9500 .
C88 C89 1.509(6) .
C88 H88 0.9500 .
C89 C90 1.304(5) .
C89 C92 1.472(5) .
C90 C91 1.365(4) .
C90 H90 0.9500 .
C91 H91 0.9500 .
C93 C94 1.304(5) .
C93 C98 1.453(5) .
C94 C95 1.408(4) .
C94 H94 0.9500 .
C95 C96 1.449(6) .
C95 H95 0.9500 .
C96 C97 1.304(5) .
C96 C99 1.495(4) .
C97 C98 1.401(5) .
C97 H97 0.9500 .
C98 H98 0.9500 .
C100 C105 1.254(4) .
C100 C101 1.404(5) .
C101 C102 1.372(5) .
C101 H101 0.9500 .
C102 C103 1.260(4) .
C102 H102 0.9500 .
C103 C104 1.388(5) .
C103 C106 1.476(5) .
C104 C105 1.385(5) .
C104 H104 0.9500 .
C105 H105 0.9500 .
C107 C112 1.296(5) .
C107 C108 1.510(5) .
C108 C109 1.421(5) .
C108 H108 0.9500 .
C109 C110 1.295(5) .
C109 H109 0.9500 .
C110 C111 1.482(6) .
C110 C113 1.501(5) .
C111 C112 1.399(5) .
C111 H111 0.9500 .
C112 H112 0.9500 .
C114 C119 1.464(6) .
C114 C115 1.554(5) .
C115 C116 1.386(4) .
C115 H115 0.9500 .
C116 C117 1.445(6) .
C116 H116 0.9500 .
C117 C120 1.486(4) .
C117 C118 1.541(6) .
C118 C119 1.376(5) .
C118 H118 0.9500 .
C119 H119 0.9500 .
C121 C126 1.297(7) .
C121 C127 1.449(7) .
C121 C122 1.534(8) .
C122 C123 1.393(8) .
C122 H122 0.9500 .
C123 C124 1.299(11) .
C123 H123 0.9500 .
C124 C125 1.507(12) .
C124 H124 0.9500 .
C125 C126 1.441(10) .
C125 H125 0.9500 .
C126 H126 0.9500 .
C128 H12A 0.9800 .
C128 H12B 0.9800 .
C128 H12C 0.9800 .
C129 C134 1.332(7) .
C129 C135 1.486(9) .
C129 C130 1.498(9) .
C130 C131 1.390(10) .
C130 H130 0.9500 .
C131 C132 1.338(9) .
C131 H131 0.9500 .
C132 C133 1.592(11) .
C132 H132 0.9500 .
C133 C134 1.319(10) .
C133 H133 0.9500 .
C134 H134 0.9500 .
C136 H13A 0.9800 .
C136 H13B 0.9800 .
C136 H13C 0.9800 .

loop_
_geom_hbond_atom_site_label_D
_geom_hbond_atom_site_label_H
_geom_hbond_atom_site_label_A
_geom_hbond_site_symmetry_D
_geom_hbond_site_symmetry_H
_geom_hbond_site_symmetry_A
_geom_hbond_distance_DA
_geom_hbond_distance_DH
_geom_hbond_distance_HA
_geom_hbond_angle_DHA
_geom_hbond_publ_flag
O1 H1O O8 . . 1_556 2.658(4) 0.840 1.862 157.7 no
O4 H4O O9 . . 1_565 2.571(5) 0.840 1.824 147.1 no
O5 H5O O12 . . 1_564 2.637(3) 0.840 1.843 157.0 no
O7 H7O O2 . . 1_554 2.621(6) 0.840 1.820 158.8 no
O10 H10O O3 . . 1_545 2.643(4) 0.840 1.867 152.9 no
O11 H11O O6 . . 1_546 2.543(3) 0.840 1.750 156.7 no
O14 H14O O20 . . 1_565 2.668(4) 0.840 1.883 154.9 no
O15 H15O O22 . . 1_564 2.521(3) 0.840 1.734 155.2 no
O17 H17O O24 . . 1_554 2.660(5) 0.840 1.851 161.0 no
O19 H19O O13 . . 1_545 2.563(5) 0.840 1.864 139.7 no
O21 H21O O16 . . 1_546 2.655(3) 0.840 1.872 154.5 no
O23 H23O O18 . . 1_556 2.606(6) 0.840 1.790 163.2 no

loop_
_geom_torsion_atom_site_label_1
_geom_torsion_atom_site_label_2
_geom_torsion_atom_site_label_3
_geom_torsion_atom_site_label_4
_geom_torsion
_geom_torsion_site_symmetry_1
_geom_torsion_site_symmetry_2
_geom_torsion_site_symmetry_3
_geom_torsion_site_symmetry_4
C6 C1 C2 C3 1.3(4) . . . .
C18 C1 C2 C3 -175.1(3) . . . .
C1 C2 C3 C4 -1.5(5) . . . .
C1 C2 C3 C19 173.8(3) . . . .
C2 C3 C4 C5 1.7(4) . . . .
C19 C3 C4 C5 -173.4(3) . . . .
C2 C3 C4 C26 -177.9(3) . . . .
C19 C3 C4 C26 7.0(5) . . . .
C3 C4 C5 C6 -1.9(5) . . . .
C26 C4 C5 C6 177.7(3) . . . .
C2 C1 C6 C5 -1.3(4) . . . .
C18 C1 C6 C5 175.1(3) . . . .
C2 C1 C6 C7 178.3(3) . . . .
C18 C1 C6 C7 -5.2(4) . . . .
C4 C5 C6 C1 1.8(5) . . . .
C4 C5 C6 C7 -177.9(3) . . . .
C1 C6 C7 C8 -170.5(3) . . . .
C5 C6 C7 C8 9.1(4) . . . .
C1 C6 C7 C12 7.6(4) . . . .
C5 C6 C7 C12 -172.8(3) . . . .
C12 C7 C8 C9 1.5(5) . . . .
C6 C7 C8 C9 179.6(3) . . . .
C7 C8 C9 C10 0.6(5) . . . .
C7 C8 C9 C33 179.0(3) . . . .
C8 C9 C10 C11 -2.0(5) . . . .
C33 C9 C10 C11 179.8(3) . . . .
C8 C9 C10 C40 -178.3(3) . . . .
C33 C9 C10 C40 3.5(5) . . . .
C9 C10 C11 C12 1.3(5) . . . .
C40 C10 C11 C12 177.6(3) . . . .
C10 C11 C12 C7 0.8(5) . . . .
C10 C11 C12 C13 -177.0(3) . . . .
C8 C7 C12 C11 -2.2(4) . . . .
C6 C7 C12 C11 179.7(3) . . . .
C8 C7 C12 C13 175.6(3) . . . .
C6 C7 C12 C13 -2.5(4) . . . .
C11 C12 C13 C18 172.8(3) . . . .
C7 C12 C13 C18 -4.9(4) . . . .
C11 C12 C13 C14 -5.1(5) . . . .
C7 C12 C13 C14 177.2(3) . . . .
C18 C13 C14 C15 -1.6(5) . . . .
C12 C13 C14 C15 176.2(3) . . . .
C13 C14 C15 C16 1.4(5) . . . .
C13 C14 C15 C47 -173.4(3) . . . .
C14 C15 C16 C17 -0.8(4) . . . .
C47 C15 C16 C17 173.9(3) . . . .
C14 C15 C16 C54 176.6(3) . . . .
C47 C15 C16 C54 -8.8(5) . . . .
C15 C16 C17 C18 0.3(5) . . . .
C54 C16 C17 C18 -176.9(3) . . . .
C16 C17 C18 C13 -0.5(5) . . . .
C16 C17 C18 C1 175.2(3) . . . .
C14 C13 C18 C17 1.1(4) . . . .
C12 C13 C18 C17 -176.9(3) . . . .
C14 C13 C18 C1 -174.6(3) . . . .
C12 C13 C18 C1 7.4(4) . . . .
C6 C1 C18 C17 -177.9(3) . . . .
C2 C1 C18 C17 -1.6(4) . . . .
C6 C1 C18 C13 -2.4(4) . . . .
C2 C1 C18 C13 173.8(3) . . . .
C2 C3 C19 C24 90.4(4) . . . .
C4 C3 C19 C24 -94.5(4) . . . .
C2 C3 C19 C20 -85.4(4) . . . .
C4 C3 C19 C20 89.7(4) . . . .
C24 C19 C20 C21 1.6(6) . . . .
C3 C19 C20 C21 177.4(4) . . . .
C19 C20 C21 C22 -1.3(7) . . . .
C20 C21 C22 C23 1.8(7) . . . .
C20 C21 C22 C25 179.7(4) . . . .
C21 C22 C23 C24 -2.9(7) . . . .
C25 C22 C23 C24 179.4(4) . . . .
C20 C19 C24 C23 -2.3(6) . . . .
C3 C19 C24 C23 -178.3(3) . . . .
C22 C23 C24 C19 3.1(7) . . . .
C21 C22 C25 O2 -165.6(5) . . . .
C23 C22 C25 O2 12.2(6) . . . .
C21 C22 C25 O1 11.7(6) . . . .
C23 C22 C25 O1 -170.5(4) . . . .
C5 C4 C26 C27 58.1(4) . . . .
C3 C4 C26 C27 -122.2(3) . . . .
C5 C4 C26 C31 -118.2(3) . . . .
C3 C4 C26 C31 61.5(5) . . . .
C31 C26 C27 C28 -1.8(5) . . . .
C4 C26 C27 C28 -178.6(3) . . . .
C26 C27 C28 C29 2.0(5) . . . .
C27 C28 C29 C30 -1.1(5) . . . .
C27 C28 C29 C32 -178.5(3) . . . .
C28 C29 C30 C31 0.2(5) . . . .
C32 C29 C30 C31 178.0(3) . . . .
C29 C30 C31 C26 -0.3(5) . . . .
C27 C26 C31 C30 1.2(5) . . . .
C4 C26 C31 C30 177.6(3) . . . .
C30 C29 C32 O3 -177.8(3) . . . .
C28 C29 C32 O3 -0.4(5) . . . .
C30 C29 C32 O4 1.7(6) . . . .
C28 C29 C32 O4 179.1(4) . . . .
C8 C9 C33 C34 -123.7(3) . . . .
C10 C9 C33 C34 54.5(4) . . . .
C8 C9 C33 C38 53.8(4) . . . .
C10 C9 C33 C38 -128.0(3) . . . .
C9 C33 C34 C35 -179.7(3) . . . .
C38 C33 C34 C35 2.5(4) . . . .
C33 C34 C35 C36 -0.9(5) . . . .
C34 C35 C36 C37 -0.8(6) . . . .
C34 C35 C36 C39 179.1(4) . . . .
C39 C36 C37 C38 -179.5(3) . . . .
C35 C36 C37 C38 0.5(5) . . . .
C36 C37 C38 C33 1.3(5) . . . .
C34 C33 C38 C37 -3.2(5) . . . .
C9 C33 C38 C37 179.5(3) . . . .
C37 C36 C39 O6 174.8(4) . . . .
C35 C36 C39 O6 -5.2(6) . . . .
C37 C36 C39 O5 -5.3(6) . . . .
C35 C36 C39 O5 174.8(4) . . . .
C11 C10 C40 C41 46.3(4) . . . .
C9 C10 C40 C41 -137.4(3) . . . .
C11 C10 C40 C45 -133.4(3) . . . .
C9 C10 C40 C45 42.9(4) . . . .
C10 C40 C41 C42 -179.6(3) . . . .
C45 C40 C41 C42 0.1(4) . . . .
C40 C41 C42 C43 0.0(5) . . . .
C41 C42 C43 C44 0.7(5) . . . .
C41 C42 C43 C46 -179.2(3) . . . .
C46 C43 C44 C45 178.6(3) . . . .
C42 C43 C44 C45 -1.4(5) . . . .
C43 C44 C45 C40 1.4(4) . . . .
C41 C40 C45 C44 -0.8(5) . . . .
C10 C40 C45 C44 178.8(3) . . . .
C44 C43 C46 O8 -174.9(3) . . . .
C42 C43 C46 O8 5.0(5) . . . .
C44 C43 C46 O7 5.6(5) . . . .
C42 C43 C46 O7 -174.4(3) . . . .
C14 C15 C47 C52 113.8(3) . . . .
C16 C15 C47 C52 -60.7(5) . . . .
C14 C15 C47 C48 -64.4(4) . . . .
C16 C15 C47 C48 121.1(3) . . . .
C52 C47 C48 C49 0.1(5) . . . .
C15 C47 C48 C49 178.3(3) . . . .
C47 C48 C49 C50 -0.5(5) . . . .
C48 C49 C50 C51 0.7(5) . . . .
C48 C49 C50 C53 -178.7(3) . . . .
C49 C50 C51 C52 -0.6(6) . . . .
C53 C50 C51 C52 178.8(4) . . . .
C48 C47 C52 C51 0.1(5) . . . .
C15 C47 C52 C51 -178.3(3) . . . .
C50 C51 C52 C47 0.1(6) . . . .
C49 C50 C53 O9 180.0(4) . . . .
C51 C50 C53 O9 0.6(6) . . . .
C49 C50 C53 O10 1.8(6) . . . .
C51 C50 C53 O10 -177.5(4) . . . .
C17 C16 C54 C59 -49.7(4) . . . .
C15 C16 C54 C59 133.0(3) . . . .
C17 C16 C54 C55 129.5(3) . . . .
C15 C16 C54 C55 -47.8(4) . . . .
C59 C54 C55 C56 -1.3(5) . . . .
C16 C54 C55 C56 179.6(3) . . . .
C54 C55 C56 C57 0.7(5) . . . .
C55 C56 C57 C60 -177.9(3) . . . .
C55 C56 C57 C58 1.1(5) . . . .
C56 C57 C58 C59 -2.8(6) . . . .
C60 C57 C58 C59 176.0(4) . . . .
C16 C54 C59 C58 179.1(3) . . . .
C55 C54 C59 C58 -0.2(5) . . . .
C57 C58 C59 C54 2.1(5) . . . .
C56 C57 C60 O12 -175.2(4) . . . .
C58 C57 C60 O12 5.8(6) . . . .
C56 C57 C60 O11 4.7(6) . . . .
C58 C57 C60 O11 -174.2(4) . . . .
C66 C61 C62 C63 1.5(5) . . . .
C78 C61 C62 C63 -176.6(3) . . . .
C61 C62 C63 C64 0.0(5) . . . .
C61 C62 C63 C79 175.1(3) . . . .
C62 C63 C64 C65 -1.0(4) . . . .
C79 C63 C64 C65 -175.9(3) . . . .
C62 C63 C64 C86 -177.9(3) . . . .
C79 C63 C64 C86 7.2(5) . . . .
C63 C64 C65 C66 0.5(5) . . . .
C86 C64 C65 C66 177.4(3) . . . .
C62 C61 C66 C65 -1.9(4) . . . .
C78 C61 C66 C65 176.3(3) . . . .
C62 C61 C66 C67 174.0(3) . . . .
C78 C61 C66 C67 -7.8(4) . . . .
C64 C65 C66 C61 1.0(5) . . . .
C64 C65 C66 C67 -174.9(3) . . . .
C61 C66 C67 C72 2.5(5) . . . .
C65 C66 C67 C72 178.2(3) . . . .
C61 C66 C67 C68 -174.4(3) . . . .
C65 C66 C67 C68 1.3(5) . . . .
C72 C67 C68 C69 -2.4(5) . . . .
C66 C67 C68 C69 174.6(3) . . . .
C67 C68 C69 C70 2.2(5) . . . .
C67 C68 C69 C93 -173.0(3) . . . .
C68 C69 C70 C71 -2.0(4) . . . .
C93 C69 C70 C71 173.1(3) . . . .
C68 C69 C70 C100 178.0(3) . . . .
C93 C69 C70 C100 -6.9(5) . . . .
C69 C70 C71 C72 2.2(5) . . . .
C100 C70 C71 C72 -177.8(3) . . . .
C68 C67 C72 C71 2.3(4) . . . .
C66 C67 C72 C71 -174.8(3) . . . .
C68 C67 C72 C73 -177.4(3) . . . .
C66 C67 C72 C73 5.5(4) . . . .
C70 C71 C72 C67 -2.4(5) . . . .
C70 C71 C72 C73 177.3(3) . . . .
C67 C72 C73 C74 170.7(3) . . . .
C71 C72 C73 C74 -9.0(5) . . . .
C67 C72 C73 C78 -8.0(4) . . . .
C71 C72 C73 C78 172.3(3) . . . .
C78 C73 C74 C75 -1.1(5) . . . .
C72 C73 C74 C75 -179.8(3) . . . .
C73 C74 C75 C76 0.1(5) . . . .
C73 C74 C75 C107 -179.5(3) . . . .
C74 C75 C76 C77 0.5(5) . . . .
C107 C75 C76 C77 -179.9(3) . . . .
C74 C75 C76 C114 -179.5(3) . . . .
C107 C75 C76 C114 0.1(5) . . . .
C75 C76 C77 C78 -0.1(5) . . . .
C114 C76 C77 C78 179.9(3) . . . .
C76 C77 C78 C73 -0.9(5) . . . .
C76 C77 C78 C61 176.6(3) . . . .
C74 C73 C78 C77 1.5(4) . . . .
C72 C73 C78 C77 -179.8(3) . . . .
C74 C73 C78 C61 -176.0(3) . . . .
C72 C73 C78 C61 2.7(4) . . . .
C66 C61 C78 C77 -172.3(3) . . . .
C62 C61 C78 C77 5.8(5) . . . .
C66 C61 C78 C73 5.1(4) . . . .
C62 C61 C78 C73 -176.8(3) . . . .
C62 C63 C79 C80 -114.0(3) . . . .
C64 C63 C79 C80 60.6(4) . . . .
C62 C63 C79 C84 64.4(4) . . . .
C64 C63 C79 C84 -120.9(3) . . . .
C84 C79 C80 C81 -1.4(5) . . . .
C63 C79 C80 C81 177.3(3) . . . .
C79 C80 C81 C82 0.4(5) . . . .
C80 C81 C82 C83 1.0(5) . . . .
C80 C81 C82 C85 -179.2(3) . . . .
C81 C82 C83 C84 -1.2(5) . . . .
C85 C82 C83 C84 179.0(3) . . . .
C82 C83 C84 C79 0.2(5) . . . .
C80 C79 C84 C83 1.2(5) . . . .
C63 C79 C84 C83 -177.3(3) . . . .
C83 C82 C85 O13 178.4(3) . . . .
C81 C82 C85 O13 -1.4(5) . . . .
C83 C82 C85 O14 -0.3(6) . . . .
C81 C82 C85 O14 179.9(4) . . . .
C65 C64 C86 C87 48.8(4) . . . .
C63 C64 C86 C87 -134.3(3) . . . .
C65 C64 C86 C91 -130.1(3) . . . .
C63 C64 C86 C91 46.8(4) . . . .
C64 C86 C87 C88 -178.9(3) . . . .
C91 C86 C87 C88 0.1(4) . . . .
C86 C87 C88 C89 -2.2(5) . . . .
C87 C88 C89 C90 2.8(6) . . . .
C87 C88 C89 C92 -176.9(4) . . . .
C92 C89 C90 C91 178.9(3) . . . .
C88 C89 C90 C91 -0.7(5) . . . .
C89 C90 C91 C86 -1.3(5) . . . .
C87 C86 C91 C90 1.8(5) . . . .
C64 C86 C91 C90 -179.4(3) . . . .
C90 C89 C92 O16 177.9(4) . . . .
C88 C89 C92 O16 -2.4(6) . . . .
C90 C89 C92 O15 -2.9(5) . . . .
C88 C89 C92 O15 176.7(4) . . . .
C68 C69 C93 C94 -92.4(4) . . . .
C70 C69 C93 C94 92.6(4) . . . .
C68 C69 C93 C98 87.2(4) . . . .
C70 C69 C93 C98 -87.9(4) . . . .
C98 C93 C94 C95 0.0(5) . . . .
C69 C93 C94 C95 179.6(3) . . . .
C93 C94 C95 C96 -0.9(6) . . . .
C94 C95 C96 C97 1.0(6) . . . .
C94 C95 C96 C99 179.6(4) . . . .
C95 C96 C97 C98 -0.2(6) . . . .
C99 C96 C97 C98 -178.9(4) . . . .
C96 C97 C98 C93 -0.6(7) . . . .
C94 C93 C98 C97 0.8(6) . . . .
C69 C93 C98 C97 -178.7(4) . . . .
C97 C96 C99 O18 169.5(4) . . . .
C95 C96 C99 O18 -9.0(6) . . . .
C97 C96 C99 O17 -9.4(6) . . . .
C95 C96 C99 O17 172.0(4) . . . .
C69 C70 C100 C105 119.4(3) . . . .
C71 C70 C100 C105 -60.6(4) . . . .
C69 C70 C100 C101 -64.4(5) . . . .
C71 C70 C100 C101 115.7(3) . . . .
C105 C100 C101 C102 0.3(5) . . . .
C70 C100 C101 C102 -176.0(3) . . . .
C100 C101 C102 C103 -0.1(5) . . . .
C101 C102 C103 C104 -0.7(5) . . . .
C101 C102 C103 C106 -179.1(3) . . . .
C102 C103 C104 C105 1.4(5) . . . .
C106 C103 C104 C105 179.7(3) . . . .
C101 C100 C105 C104 0.3(5) . . . .
C70 C100 C105 C104 177.1(3) . . . .
C103 C104 C105 C100 -1.2(5) . . . .
C102 C103 C106 O20 175.3(3) . . . .
C104 C103 C106 O20 -3.0(5) . . . .
C102 C103 C106 O19 -5.0(5) . . . .
C104 C103 C106 O19 176.7(4) . . . .
C74 C75 C107 C112 126.8(3) . . . .
C76 C75 C107 C112 -52.8(4) . . . .
C74 C75 C107 C108 -52.6(5) . . . .
C76 C75 C107 C108 127.8(4) . . . .
C112 C107 C108 C109 1.7(6) . . . .
C75 C107 C108 C109 -178.9(4) . . . .
C107 C108 C109 C110 -1.0(6) . . . .
C108 C109 C110 C111 0.5(5) . . . .
C108 C109 C110 C113 178.4(3) . . . .
C109 C110 C111 C112 -0.8(6) . . . .
C113 C110 C111 C112 -178.3(4) . . . .
C108 C107 C112 C111 -1.7(4) . . . .
C75 C107 C112 C111 178.9(3) . . . .
C110 C111 C112 C107 1.4(5) . . . .
C109 C110 C113 O22 -174.3(4) . . . .
C111 C110 C113 O22 3.3(6) . . . .
C109 C110 C113 O21 5.0(6) . . . .
C111 C110 C113 O21 -177.3(4) . . . .
C75 C76 C114 C119 136.3(3) . . . .
C77 C76 C114 C119 -43.7(4) . . . .
C75 C76 C114 C115 -43.7(4) . . . .
C77 C76 C114 C115 136.2(3) . . . .
C119 C114 C115 C116 -0.1(5) . . . .
C76 C114 C115 C116 179.9(3) . . . .
C114 C115 C116 C117 -2.1(4) . . . .
C115 C116 C117 C120 -177.7(3) . . . .
C115 C116 C117 C118 2.4(5) . . . .
C116 C117 C118 C119 -0.2(6) . . . .
C120 C117 C118 C119 180.0(3) . . . .
C117 C118 C119 C114 -2.1(5) . . . .
C76 C114 C119 C118 -177.7(3) . . . .
C115 C114 C119 C118 2.4(5) . . . .
C116 C117 C120 O24 170.6(3) . . . .
C118 C117 C120 O24 -9.5(5) . . . .
C116 C117 C120 O23 -8.2(5) . . . .
C118 C117 C120 O23 171.7(4) . . . .
C126 C121 C122 C123 2.8(8) . . . .
C127 C121 C122 C123 -178.1(5) . . . .
C121 C122 C123 C124 -2.3(8) . . . .
C122 C123 C124 C125 2.6(9) . . . .
C123 C124 C125 C126 -4.0(12) . . . .
C127 C121 C126 C125 177.8(5) . . . .
C122 C121 C126 C125 -3.0(7) . . . .
C124 C125 C126 C121 3.8(9) . . . .
C126 C121 C127 O25 -178.5(5) . . . .
C122 C121 C127 O25 2.4(7) . . . .
C126 C121 C127 O26 0.8(6) . . . .
C122 C121 C127 O26 -178.3(4) . . . .
C128 O26 C127 O25 2.8(7) . . . .
C128 O26 C127 C121 -176.5(5) . . . .
C134 C129 C130 C131 5.1(10) . . . .
C135 C129 C130 C131 -175.5(6) . . . .
C129 C130 C131 C132 -6.0(9) . . . .
C130 C131 C132 C133 4.9(9) . . . .
C131 C132 C133 C134 -2.7(10) . . . .
C132 C133 C134 C129 0.8(9) . . . .
C135 C129 C134 C133 178.7(5) . . . .
C130 C129 C134 C133 -1.9(9) . . . .
C136 O28 C135 O27 6.6(9) . . . .
C136 O28 C135 C129 -176.7(5) . . . .
C134 C129 C135 O27 -174.2(5) . . . .
C130 C129 C135 O27 6.3(8) . . . .
C134 C129 C135 O28 8.6(7) . . . .
C130 C129 C135 O28 -170.9(5) . . . .

loop_
_platon_squeeze_void_nr
_platon_squeeze_void_average_x
_platon_squeeze_void_average_y
_platon_squeeze_void_average_z
_platon_squeeze_void_volume
_platon_squeeze_void_count_electrons
_platon_squeeze_void_content
1 -0.030 0.059 1.000 3622 714 ' '
2 0.474 0.620 0.648 8 1 ' '
3 0.526 0.380 0.352 8 1 ' '
